data_7720440
loop_
_publ_author_name
'Wang, Hao-Zhe'
'Liu, Yu-Feng'
'Lin, Zhou-Fu'
'Li, Shi-Xiong'
'Yang, Guo-Ping'

_publ_section_title
;
 A one-dimensional selenotungstate based on neodymium and
 {SeO<sub>3</sub>} groups for catalytic synthesis of imidazoles.
;
_journal_issue 4
_journal_name_full 'Dalton transactions (Cambridge, England : 2003)'
_journal_page_first 1646
_journal_page_last 1652
_journal_paper_doi 10.1039/d5dt02801a
_journal_volume 55
_journal_year 2026
_chemical_formula_moiety 'C4 H3 Na3.5 Nd2.5 O118 Se5 W30, 0.125[]'
_chemical_formula_sum 'C4 H3 Na3.83 Nd2.5 O118.33 Se5 W30'
_chemical_formula_weight 8303.44
_space_group_crystal_system monoclinic
_space_group_IT_number 15
_space_group_name_Hall '-C 2yc'
_space_group_name_H-M_alt 'C 1 2/c 1'
_atom_sites_solution_hydrogens geom
_audit_creation_date 2025-09-20
_audit_creation_method
;
Olex2 1.5
(compiled 2025.07.13 svn.rb7424aed for OlexSys, GUI svn.r7314)
;
_audit_update_record
;
2025-09-20 deposited with the CCDC.	2026-01-05 downloaded from the CCDC.
;
_cell_angle_alpha 90
_cell_angle_beta 118.3350(10)
_cell_angle_gamma 90
_cell_formula_units_Z 8
_cell_length_a 41.1758(15)
_cell_length_b 37.6331(14)
_cell_length_c 25.8350(11)
_cell_measurement_reflns_used 9949
_cell_measurement_temperature 150.00
_cell_measurement_theta_max 0.222
_cell_measurement_theta_min 0.099
_cell_volume 35237(2)
_computing_molecular_graphics 'Olex2 1.5 (Dolomanov et al., 2009)'
_computing_publication_material 'Olex2 1.5 (Dolomanov et al., 2009)'
_computing_structure_refinement 'SHELXL 2019/3 (Sheldrick, 2015)'
_computing_structure_solution 'SHELXT 2018/2 (Sheldrick, 2018)'
_diffrn_ambient_temperature 150.00
_diffrn_measured_fraction_theta_full 0.999
_diffrn_measured_fraction_theta_max 0.996
_diffrn_measurement_device_type 'Bruker D8 VENTURE'
_diffrn_radiation_type MoK\a
_diffrn_radiation_wavelength 0.71073
_diffrn_reflns_av_R_equivalents 0.0800
_diffrn_reflns_av_unetI/netI 0.0631
_diffrn_reflns_Laue_measured_fraction_full 0.999
_diffrn_reflns_Laue_measured_fraction_max 0.996
_diffrn_reflns_limit_h_max 51
_diffrn_reflns_limit_h_min -51
_diffrn_reflns_limit_k_max 47
_diffrn_reflns_limit_k_min -46
_diffrn_reflns_limit_l_max 30
_diffrn_reflns_limit_l_min -32
_diffrn_reflns_number 180974
_diffrn_reflns_point_group_measured_fraction_full 0.999
_diffrn_reflns_point_group_measured_fraction_max 0.996
_diffrn_reflns_theta_full 25.242
_diffrn_reflns_theta_max 26.452
_diffrn_reflns_theta_min 1.932
_exptl_absorpt_coefficient_mu 21.333
_exptl_absorpt_correction_T_max 0.0195
_exptl_absorpt_correction_T_min 0.0036
_exptl_absorpt_correction_type multi-scan
_exptl_absorpt_process_details 'SADABS-2016/2 (Bruker,2016/2) was used for absorption correction.'
_exptl_crystal_colour 'clear violet'
_exptl_crystal_colour_lustre clear
_exptl_crystal_colour_primary violet
_exptl_crystal_density_diffrn 3.130
_exptl_crystal_description block
_exptl_crystal_F_000 28447
_exptl_crystal_size_max 0.21
_exptl_crystal_size_mid 0.2
_exptl_crystal_size_min 0.18
_refine_diff_density_max 2.444
_refine_diff_density_min -1.232
_refine_diff_density_rms 0.227
_refine_ls_extinction_method none
_refine_ls_goodness_of_fit_ref 1.022
_refine_ls_hydrogen_treatment constr
_refine_ls_matrix_type full
_refine_ls_number_parameters 1509
_refine_ls_number_reflns 36190
_refine_ls_number_restraints 15
_refine_ls_restrained_S_all 1.022
_refine_ls_R_factor_all 0.0763
_refine_ls_R_factor_gt 0.0487
_refine_ls_shift/su_max 0.002
_refine_ls_shift/su_mean 0.000
_refine_ls_structure_factor_coef Fsqd
_refine_ls_weighting_details 'w=1/[\s^2^(Fo^2^)+(0.0544P)^2^+246.9780P] where P=(Fo^2^+2Fc^2^)/3'
_refine_ls_weighting_scheme calc
_refine_ls_wR_factor_gt 0.1154
_refine_ls_wR_factor_ref 0.1279
_reflns_Friedel_coverage 0.000
_reflns_number_gt 24163
_reflns_number_total 36190
_reflns_threshold_expression 'I > 2\s(I)'
_cod_data_source_file d5dt02801a2.cif
_cod_data_source_block NdSeW
_cod_original_formula_sum 'C4 H3 Na3.83 Nd2.50 O118.33 Se5 W30'
_cod_database_code 7720440
_shelx_shelxl_version_number 2019/3
_shelx_space_group_comment
;
The symmetry employed for this shelxl refinement is uniquely defined
by the following loop, which should always be used as a source of
symmetry information in preference to the above space-group names.
They are only intended as comments.
;
_shelx_estimated_absorpt_t_max 0.222
_shelx_estimated_absorpt_t_min 0.094
_olex2_refinement_description
;
1. Fixed Uiso
 At 1.2 times of:
  All C(H) groups, All C(H,H) groups
2. Restrained distances
 C11-C26
 1.54 with sigma of 0.02
 C15-C11
 1.54 with sigma of 0.02
 C26-C04H
 1.54 with sigma of 0.02
3. Uiso/Uaniso restraints and constraints
Uanis(Na5) \\sim Ueq: with sigma of 0.005 and sigma for terminal atoms of 0.01
Uanis(O6) \\sim Ueq: with sigma of 0.005 and sigma for terminal atoms of 0.01
4. Others
 Fixed Sof: Na(0.5) Na4(0.5) Na3(0.5) Na2(0.5) Na7(0.5) Na5(0.333333)
 O6(0.333333)
5.a Ternary CH refined with riding coordinates:
 C26(H26)
5.b Secondary CH2 refined with riding coordinates:
 C11(H11A,H11B)
;
_olex2_submission_special_instructions 'No special instructions were received'

loop_
_space_group_symop_operation_xyz
'x, y, z'
'-x, y, -z+1/2'
'x+1/2, y+1/2, z'
'-x+1/2, y+1/2, -z+1/2'
'-x, -y, -z'
'x, -y, z-1/2'
'-x+1/2, -y+1/2, -z'
'x+1/2, -y+1/2, z-1/2'

loop_
_atom_site_label
_atom_site_type_symbol
_atom_site_fract_x
_atom_site_fract_y
_atom_site_fract_z
_atom_site_U_iso_or_equiv
_atom_site_adp_type
_atom_site_occupancy
_atom_site_site_symmetry_order
_atom_site_calc_flag
_atom_site_refinement_flags_posn
_atom_site_refinement_flags_adp
_atom_site_refinement_flags_occupancy
_atom_site_disorder_assembly
_atom_site_disorder_group
W001 W 0.62577(2) 0.31924(2) 0.35985(2) 0.04869(13) Uani 1 1 d . . . . .
W002 W 0.69914(2) 0.27439(2) 0.34900(3) 0.05147(14) Uani 1 1 d . . . . .
W003 W 0.55219(2) 0.36219(2) 0.38229(3) 0.05225(14) Uani 1 1 d . . . . .
W00 W 0.72304(2) 0.41447(2) 0.38002(3) 0.05276(14) Uani 1 1 d . . . . .
W005 W 0.75921(2) 0.34137(2) 0.26870(3) 0.05486(15) Uani 1 1 d . . . . .
W006 W 0.65171(2) 0.36094(2) 0.50100(3) 0.05645(15) Uani 1 1 d . . . . .
W007 W 0.58695(2) 0.27719(2) 0.13078(3) 0.05568(15) Uani 1 1 d . . . . .
W008 W 0.63116(2) 0.21206(2) 0.23262(3) 0.05663(15) Uani 1 1 d . . . . .
W009 W 0.58523(2) 0.50067(2) 0.29033(3) 0.06142(17) Uani 1 1 d . . . . .
W00A W 0.71030(2) 0.42787(2) 0.50843(3) 0.06042(16) Uani 1 1 d . . . . .
W00B W 0.67921(2) 0.49882(2) 0.39532(3) 0.06130(17) Uani 1 1 d . . . . .
W00C W 0.75984(2) 0.48243(2) 0.31625(3) 0.06134(17) Uani 1 1 d . . . . .
W00D W 0.63426(2) 0.33007(2) 0.06837(3) 0.06285(17) Uani 1 1 d . . . . .
W00E W 0.78515(2) 0.42878(2) 0.23377(3) 0.06437(17) Uani 1 1 d . . . . .
W00F W 0.54256(2) 0.44631(2) 0.41992(3) 0.06162(17) Uani 1 1 d . . . . .
W00G W 0.73120(2) 0.20291(2) 0.28427(3) 0.06445(18) Uani 1 1 d . . . . .
W00H W 0.64062(2) 0.44359(2) 0.54284(3) 0.06611(18) Uani 1 1 d . . . . .
W00I W 0.77428(2) 0.25239(2) 0.22302(4) 0.06797(19) Uani 1 1 d . . . . .
W00J W 0.61133(2) 0.51639(2) 0.43578(3) 0.06728(18) Uani 1 1 d . . . . .
W00K W 0.72745(2) 0.32009(2) 0.10854(3) 0.06753(18) Uani 1 1 d . . . . .
W00L W 0.61417(2) 0.19971(2) 0.08908(3) 0.06763(18) Uani 1 1 d . . . . .
W00M W 0.80249(2) 0.47641(2) 0.47702(3) 0.06672(18) Uani 1 1 d . . . . .
W00N W 0.86621(2) 0.40902(2) 0.53705(3) 0.0717(2) Uani 1 1 d . . . . .
W00O W 0.85689(2) 0.35995(2) 0.29884(4) 0.07118(19) Uani 1 1 d . . . . .
W00P W 0.84378(2) 0.49385(2) 0.32002(4) 0.0732(2) Uani 1 1 d . . . . .
W00Q W 0.89351(2) 0.35125(2) 0.45060(4) 0.0736(2) Uani 1 1 d . . . . .
W00R W 0.71413(2) 0.18632(2) 0.14303(4) 0.0754(2) Uani 1 1 d . . . . .
W00S W 0.66462(2) 0.25371(2) 0.02791(4) 0.0745(2) Uani 1 1 d . . . . .
W00T W 0.88812(2) 0.48395(2) 0.48169(4) 0.0772(2) Uani 1 1 d . . . . .
W00U W 0.91566(2) 0.42496(2) 0.39261(4) 0.0794(2) Uani 1 1 d . . . . .
Nd00 Nd 0.65255(2) 0.35969(2) 0.23479(3) 0.04866(18) Uani 1 1 d . . . . .
Nd1 Nd 0.500000 0.42771(3) 0.250000 0.0540(3) Uani 1 2 d S T P . .
Nd2 Nd 0.79384(2) 0.32792(2) 0.44595(4) 0.0574(2) Uani 1 1 d . . . . .
Se00 Se 0.57329(4) 0.42860(4) 0.20694(7) 0.0525(3) Uani 1 1 d . . . . .
Se1 Se 0.61783(4) 0.42310(4) 0.38322(6) 0.0517(3) Uani 1 1 d . . . . .
Se2 Se 0.68329(4) 0.27204(4) 0.18756(7) 0.0551(3) Uani 1 1 d . . . . .
Se01 Se 0.82002(4) 0.41179(4) 0.38389(7) 0.0588(4) Uani 1 1 d . . . . .
Se3 Se 0.66778(4) 0.20796(4) 0.40139(7) 0.0656(4) Uani 1 1 d . . . . .
O014 O 0.5840(3) 0.3456(2) 0.3542(4) 0.055(2) Uani 1 1 d . . . . .
O015 O 0.6298(2) 0.3437(2) 0.3066(4) 0.048(2) Uani 1 1 d . . . . .
O016 O 0.6138(3) 0.2824(3) 0.4148(4) 0.057(2) Uani 1 1 d . . . . .
O017 O 0.6854(3) 0.3099(2) 0.2996(4) 0.057(2) Uani 1 1 d . . . . .
O018 O 0.5902(2) 0.2865(2) 0.3047(4) 0.053(2) Uani 1 1 d . . . . .
O019 O 0.5789(3) 0.2321(3) 0.0793(4) 0.062(3) Uani 1 1 d . . . . .
O01A O 0.5168(2) 0.3759(2) 0.3133(4) 0.049(2) Uani 1 1 d . . . . .
O01B O 0.5760(3) 0.4185(2) 0.3785(4) 0.055(2) Uani 1 1 d . . . . .
O01C O 0.7681(3) 0.3916(2) 0.2647(4) 0.053(2) Uani 1 1 d . . . . .
O01D O 0.6536(3) 0.2456(2) 0.2884(4) 0.058(2) Uani 1 1 d . . . . .
O01E O 0.5562(2) 0.4078(2) 0.2466(4) 0.050(2) Uani 1 1 d . . . . .
O01F O 0.6454(3) 0.3506(3) 0.1357(4) 0.061(3) Uani 1 1 d . . . . .
O01G O 0.5335(3) 0.3236(3) 0.3941(4) 0.058(2) Uani 1 1 d . . . . .
O01H O 0.7421(3) 0.4409(3) 0.3345(4) 0.059(3) Uani 1 1 d . . . . .
O01I O 0.6055(3) 0.4013(2) 0.2091(4) 0.056(2) Uani 1 1 d . . . . .
O01J O 0.6527(3) 0.3446(2) 0.4310(4) 0.057(3) Uani 1 1 d . . . . .
O01L O 0.6909(3) 0.4611(2) 0.3654(4) 0.060(3) Uani 1 1 d . . . . .
O01M O 0.6667(3) 0.2890(2) 0.3802(4) 0.054(2) Uani 1 1 d . . . . .
O01O O 0.6112(3) 0.3100(3) 0.1844(5) 0.063(3) Uani 1 1 d . . . . .
O01P O 0.7082(3) 0.4077(3) 0.4386(4) 0.057(2) Uani 1 1 d . . . . .
O01Q O 0.6921(3) 0.4452(3) 0.5584(5) 0.072(3) Uani 1 1 d . . . . .
O01R O 0.6028(3) 0.4613(2) 0.2601(5) 0.061(3) Uani 1 1 d . . . . .
O01S O 0.5089(3) 0.4504(2) 0.3464(5) 0.062(3) Uani 1 1 d . . . . .
O01T O 0.5380(3) 0.3955(3) 0.4254(4) 0.061(3) Uani 1 1 d . . . . .
O01U O 0.7510(3) 0.4595(3) 0.2436(5) 0.065(3) Uani 1 1 d . . . . .
O01V O 0.6803(3) 0.1938(2) 0.2534(5) 0.061(3) Uani 1 1 d . . . . .
O01W O 0.6450(3) 0.4188(2) 0.4584(4) 0.055(2) Uani 1 1 d . . . . .
O01X O 0.5417(3) 0.2894(3) 0.1030(4) 0.063(3) Uani 1 1 d . . . . .
O01Y O 0.6441(3) 0.2472(3) 0.1644(4) 0.057(2) Uani 1 1 d . . . . .
O01Z O 0.6028(3) 0.3600(2) 0.4607(3) 0.048(2) Uani 1 1 d . . . . .
O020 O 0.7744(3) 0.2245(3) 0.2863(5) 0.069(3) Uani 1 1 d . . . . .
O021 O 0.7047(3) 0.2286(3) 0.3995(5) 0.066(3) Uani 1 1 d . . . . .
O022 O 0.6404(3) 0.5144(2) 0.3251(5) 0.062(3) Uani 1 1 d . . . . .
O023 O 0.7846(3) 0.4939(3) 0.3961(5) 0.068(3) Uani 1 1 d . . . . .
O024 O 0.7011(3) 0.3805(3) 0.5259(4) 0.063(3) Uani 1 1 d . . . . .
O025 O 0.6147(3) 0.1827(3) 0.2654(5) 0.066(3) Uani 1 1 d . . . . .
O026 O 0.7236(3) 0.2458(3) 0.3142(4) 0.058(3) Uani 1 1 d . . . . .
O027 O 0.5895(3) 0.2405(2) 0.1865(5) 0.063(3) Uani 1 1 d . . . . .
O029 O 0.6490(3) 0.3942(3) 0.5552(4) 0.061(3) Uani 1 1 d . . . . .
O02A O 0.7441(3) 0.3422(3) 0.1769(5) 0.065(3) Uani 1 1 d . . . . .
O02B O 0.6658(3) 0.1806(3) 0.1234(5) 0.075(3) Uani 1 1 d . . . . .
O O 0.8109(3) 0.4456(2) 0.3348(4) 0.055(2) Uani 1 1 d . . . . .
O02D O 0.8135(3) 0.3394(3) 0.2845(5) 0.066(3) Uani 1 1 d . . . . .
O02E O 0.6862(3) 0.3949(3) 0.3188(5) 0.059(3) Uani 1 1 d . . . . .
O02F O 0.8139(3) 0.4700(3) 0.2445(5) 0.074(3) Uani 1 1 d . . . . .
O02H O 0.7605(3) 0.2911(3) 0.2548(5) 0.062(3) Uani 1 1 d . . . . .
O02I O 0.7120(3) 0.3460(2) 0.2440(4) 0.056(2) Uani 1 1 d . . . . .
O02J O 0.6207(3) 0.4687(2) 0.3790(5) 0.058(3) Uani 1 1 d . . . . .
O02K O 0.7770(3) 0.3378(2) 0.3446(5) 0.066(3) Uani 1 1 d . . . . .
O02N O 0.8342(3) 0.4474(3) 0.5400(5) 0.073(3) Uani 1 1 d . . . . .
O02O O 0.7049(3) 0.2826(3) 0.0458(5) 0.072(3) Uani 1 1 d . . . . .
O02P O 0.8487(3) 0.5025(3) 0.4909(5) 0.076(3) Uani 1 1 d . . . . .
O02Q O 0.6988(3) 0.4712(3) 0.4695(5) 0.071(3) Uani 1 1 d . . . . .
O02R O 0.7621(4) 0.4239(3) 0.1584(5) 0.079(3) Uani 1 1 d . . . . .
O02S O 0.6789(3) 0.2872(3) 0.1219(4) 0.066(3) Uani 1 1 d . . . . .
O02T O 0.8300(3) 0.3778(3) 0.5035(5) 0.065(3) Uani 1 1 d . . . . .
O02U O 0.6553(3) 0.5265(2) 0.4345(5) 0.063(3) Uani 1 1 d . . . . .
O02V O 0.5700(3) 0.5308(3) 0.2338(5) 0.064(3) Uani 1 1 d . . . . .
O02W O 0.6315(3) 0.2272(3) 0.0445(5) 0.074(3) Uani 1 1 d . . . . .
O02X O 0.8212(3) 0.2558(3) 0.2497(6) 0.076(3) Uani 1 1 d . . . . .
O02Z O 0.5916(3) 0.4370(3) 0.4978(4) 0.059(2) Uani 1 1 d . . . . .
O030 O 0.5688(3) 0.4880(3) 0.4192(5) 0.065(3) Uani 1 1 d . . . . .
O031 O 0.8508(3) 0.3340(3) 0.4402(5) 0.071(3) Uani 1 1 d . . . . .
O032 O 0.8612(3) 0.5018(3) 0.3965(7) 0.088(4) Uani 1 1 d . . . . .
O033 O 0.8580(3) 0.3955(3) 0.3808(5) 0.067(3) Uani 1 1 d . . . . .
O034 O 0.7637(3) 0.2103(3) 0.1797(6) 0.077(3) Uani 1 1 d . . . . .
O035 O 0.8986(3) 0.4517(3) 0.5425(5) 0.083(4) Uani 1 1 d . . . . .
O036 O 0.6363(3) 0.4881(3) 0.5045(5) 0.078(3) Uani 1 1 d . . . . .
O038 O 0.8047(3) 0.2689(3) 0.4070(6) 0.075(3) Uani 1 1 d . . . . .
O039 O 0.6163(3) 0.1830(3) 0.1601(5) 0.067(3) Uani 1 1 d . . . . .
O03A O 0.6335(3) 0.2929(3) 0.0091(5) 0.072(3) Uani 1 1 d . . . . .
O03B O 0.8395(3) 0.4369(3) 0.4459(5) 0.074(3) Uani 1 1 d . . . . .
O03C O 0.7405(3) 0.2893(3) 0.4074(5) 0.065(3) Uani 1 1 d . . . . .
O03D O 0.7294(3) 0.1727(3) 0.2217(7) 0.093(4) Uani 1 1 d . . . . .
O03E O 0.6811(3) 0.3441(3) 0.0696(5) 0.069(3) Uani 1 1 d . . . . .
O03F O 0.6795(3) 0.4143(3) 0.2087(5) 0.070(3) Uani 1 1 d . . . . .
O03G O 0.7957(3) 0.5105(3) 0.3059(5) 0.071(3) Uani 1 1 d . . . . .
O03H O 0.8862(3) 0.3368(3) 0.3730(6) 0.082(4) Uani 1 1 d . . . . .
O03I O 0.6058(3) 0.3606(3) 0.0171(5) 0.075(3) Uani 1 1 d . . . . .
O03J O 0.8288(3) 0.4000(3) 0.2559(5) 0.065(3) Uani 1 1 d . . . . .
O03K O 0.7882(4) 0.5075(3) 0.5098(6) 0.089(4) Uani 1 1 d . . . . .
O03L O 0.7564(3) 0.4303(3) 0.5539(5) 0.069(3) Uani 1 1 d . . . . .
O03M O 0.7556(3) 0.2792(3) 0.1522(6) 0.081(3) Uani 1 1 d . . . . .
O03N O 0.8815(3) 0.4611(3) 0.3381(5) 0.077(3) Uani 1 1 d . . . . .
O03O O 0.7580(3) 0.3423(3) 0.5008(5) 0.077(3) Uani 1 1 d . . . . .
O03P O 0.8985(3) 0.3943(3) 0.3289(6) 0.083(4) Uani 1 1 d . . . . .
O03Q O 0.7514(3) 0.1760(3) 0.3460(6) 0.081(3) Uani 1 1 d . . . . .
O03R O 0.5447(3) 0.4772(3) 0.2762(5) 0.073(3) Uani 1 1 d . . . . .
O03S O 0.5865(3) 0.5289(2) 0.3520(5) 0.068(3) Uani 1 1 d . . . . .
O03T O 0.7124(3) 0.2368(2) 0.1964(5) 0.060(3) Uani 1 1 d . . . . .
O03U O 0.8883(3) 0.3972(3) 0.6093(5) 0.085(4) Uani 1 1 d . . . . .
O03V O 0.9115(3) 0.4525(3) 0.4488(6) 0.099(5) Uani 1 1 d . . . . .
O03W O 0.6032(3) 0.5540(3) 0.4636(6) 0.081(4) Uani 1 1 d . . . . .
O03X O 0.7133(3) 0.5299(3) 0.4076(5) 0.076(3) Uani 1 1 d . . . . .
O03Y O 0.5188(3) 0.4607(3) 0.4554(5) 0.070(3) Uani 1 1 d . . . . .
O040 O 0.5712(3) 0.2431(3) 0.4084(5) 0.081(3) Uani 1 1 d . . . . .
O041 O 0.6814(3) 0.2114(3) 0.4734(5) 0.078(3) Uani 1 1 d . . . . .
O043 O 0.9251(3) 0.3201(3) 0.4921(6) 0.084(4) Uani 1 1 d . . . . .
O044 O 0.8580(4) 0.5306(3) 0.2975(6) 0.087(4) Uani 1 1 d . . . . .
Na Na 0.7184(3) 0.2813(3) 0.5193(6) 0.070(3) Uani 0.5 1 d . . P A .
Na4 Na 0.6214(4) 0.2554(4) 0.5311(6) 0.076(4) Uani 0.5 1 d . . P A .
O047 O 0.7008(4) 0.2191(3) 0.0824(6) 0.089(4) Uani 1 1 d . . . . .
O049 O 0.8959(3) 0.3844(3) 0.5086(5) 0.084(4) Uani 1 1 d . . . . .
O04A O 0.7240(4) 0.1485(3) 0.1166(7) 0.091(4) Uani 1 1 d . . . . .
O04C O 0.6452(4) 0.4574(3) 0.6083(5) 0.091(4) Uani 1 1 d . . . . .
O04E O 0.8688(4) 0.3384(4) 0.2528(7) 0.098(4) Uani 1 1 d . . . . .
C04H C 0.5853(5) 0.2641(4) 0.3856(6) 0.063(4) Uani 1 1 d D . . . .
O04I O 0.9568(3) 0.4392(3) 0.3993(6) 0.089(4) Uani 1 1 d . . . . .
O04J O 0.9207(4) 0.5162(3) 0.5150(6) 0.094(4) Uani 1 1 d . . . . .
O21 O 0.7547(3) 0.3800(3) 0.4042(4) 0.058(2) Uani 1 1 d . . . . .
O45 O 0.6781(5) 0.1647(3) 0.3965(7) 0.113(5) Uani 1 1 d . . . . .
O23 O 0.6631(3) 0.3224(3) 0.5393(4) 0.067(3) Uani 1 1 d . . . . .
O36 O 0.6555(4) 0.2376(4) -0.0399(5) 0.087(4) Uani 1 1 d . . . . .
O37 O 0.5891(4) 0.1669(3) 0.0400(6) 0.086(4) Uani 1 1 d . . . . .
O7 O 0.7655(3) 0.4454(3) 0.4463(5) 0.062(3) Uani 1 1 d . . . . .
O3 O 0.5188(3) 0.2623(3) 0.1942(5) 0.068(3) Uani 1 1 d . . . . .
O4 O 0.5260(3) 0.2036(3) 0.1954(5) 0.073(3) Uani 1 1 d . . . . .
C11 C 0.5556(4) 0.2327(4) 0.2864(7) 0.070(5) Uani 1 1 d D . . . .
H11A H 0.542297 0.218251 0.302334 0.084 Uiso 1 1 calc R U . . .
H11B H 0.578683 0.220069 0.294964 0.084 Uiso 1 1 calc R U . . .
C15 C 0.5316(4) 0.2359(4) 0.2195(7) 0.061(4) Uani 1 1 d D . . . .
C26 C 0.5654(5) 0.2685(4) 0.3179(6) 0.071(5) Uani 1 1 d D . . . .
H26 H 0.542523 0.283013 0.305220 0.085 Uiso 1 1 calc R U . . .
Na1 Na 0.51743(19) 0.26770(18) 0.4149(3) 0.0762(18) Uani 1 1 d . . . A 1
O1 O 0.6001(3) 0.2981(3) 0.0753(4) 0.063(3) Uani 1 1 d . . . . .
O2 O 0.7229(3) 0.5108(3) 0.2909(5) 0.070(3) Uani 1 1 d . . . . .
Na3 Na 0.5472(3) 0.3356(3) 0.2061(5) 0.058(3) Uani 0.5 1 d . . P . .
Na2 Na 0.4688(3) 0.3721(3) 0.4066(6) 0.065(3) Uani 0.5 1 d . . P . .
O5 O 0.7531(3) 0.3397(3) 0.0797(5) 0.078(3) Uani 1 1 d . . . . .
Na7 Na 0.6542(4) 0.4768(3) 0.2247(6) 0.072(3) Uani 0.5 1 d . . P . .
O8 O 0.9290(3) 0.3862(3) 0.4420(6) 0.084(4) Uani 1 1 d . . . . .
Na5 Na 0.5053(6) 0.2152(5) 0.4213(9) 0.079(6) Uani 0.3333 1 d . U P . .
O6 O 0.5379(9) 0.2720(8) 0.5063(13) 0.063(8) Uani 0.3333 1 d . U P A .

loop_
_atom_site_aniso_label
_atom_site_aniso_U_11
_atom_site_aniso_U_22
_atom_site_aniso_U_33
_atom_site_aniso_U_23
_atom_site_aniso_U_13
_atom_site_aniso_U_12
W001 0.0507(3) 0.0456(3) 0.0478(3) 0.0034(2) 0.0218(3) -0.0028(2)
W002 0.0512(3) 0.0412(3) 0.0592(3) 0.0106(3) 0.0240(3) 0.0014(2)
W003 0.0538(3) 0.0481(3) 0.0540(3) -0.0031(3) 0.0249(3) -0.0054(3)
W00 0.0551(3) 0.0438(3) 0.0571(3) 0.0042(3) 0.0247(3) -0.0038(2)
W005 0.0582(3) 0.0464(3) 0.0637(4) 0.0114(3) 0.0320(3) 0.0050(3)
W006 0.0572(3) 0.0578(4) 0.0485(3) -0.0008(3) 0.0202(3) -0.0090(3)
W007 0.0570(3) 0.0516(3) 0.0576(4) -0.0043(3) 0.0266(3) 0.0030(3)
W008 0.0579(3) 0.0435(3) 0.0688(4) -0.0015(3) 0.0304(3) 0.0008(3)
W009 0.0616(4) 0.0416(3) 0.0791(4) -0.0005(3) 0.0318(3) -0.0025(3)
W00A 0.0595(4) 0.0606(4) 0.0555(4) -0.0075(3) 0.0227(3) -0.0126(3)
W00B 0.0610(4) 0.0453(3) 0.0753(4) -0.0052(3) 0.0305(3) -0.0069(3)
W00C 0.0681(4) 0.0436(3) 0.0705(4) 0.0103(3) 0.0313(3) -0.0026(3)
W00D 0.0744(4) 0.0631(4) 0.0561(4) 0.0019(3) 0.0351(3) 0.0067(3)
W00E 0.0765(4) 0.0526(4) 0.0708(4) 0.0158(3) 0.0406(4) 0.0027(3)
W00F 0.0613(4) 0.0553(4) 0.0700(4) -0.0141(3) 0.0327(3) -0.0088(3)
W00G 0.0610(4) 0.0446(3) 0.0917(5) 0.0097(3) 0.0394(4) 0.0095(3)
W00H 0.0666(4) 0.0684(4) 0.0624(4) -0.0168(3) 0.0299(3) -0.0151(3)
W00I 0.0670(4) 0.0526(4) 0.0970(5) 0.0064(3) 0.0493(4) 0.0091(3)
W00J 0.0684(4) 0.0497(4) 0.0836(5) -0.0184(3) 0.0359(4) -0.0114(3)
W00K 0.0794(5) 0.0642(4) 0.0748(4) 0.0020(3) 0.0495(4) 0.0045(3)
W00L 0.0750(4) 0.0562(4) 0.0775(5) -0.0160(3) 0.0409(4) -0.0025(3)
W00M 0.0662(4) 0.0566(4) 0.0704(4) -0.0008(3) 0.0268(3) -0.0145(3)
W00N 0.0597(4) 0.0692(4) 0.0707(4) 0.0126(3) 0.0183(3) -0.0141(3)
W00O 0.0667(4) 0.0628(4) 0.0954(5) 0.0149(4) 0.0478(4) 0.0041(3)
W00P 0.0779(5) 0.0550(4) 0.0911(5) 0.0165(4) 0.0437(4) -0.0081(3)
W00Q 0.0568(4) 0.0648(4) 0.0936(5) 0.0223(4) 0.0311(4) -0.0002(3)
W00R 0.0806(5) 0.0539(4) 0.1065(6) -0.0082(4) 0.0564(5) 0.0076(3)
W00S 0.0883(5) 0.0729(5) 0.0773(5) -0.0127(4) 0.0517(4) 0.0020(4)
W00T 0.0678(4) 0.0668(4) 0.0892(5) 0.0077(4) 0.0308(4) -0.0190(3)
W00U 0.0644(4) 0.0705(5) 0.1075(6) 0.0207(4) 0.0442(4) -0.0052(3)
Nd00 0.0548(4) 0.0405(4) 0.0510(4) 0.0062(3) 0.0253(4) 0.0034(3)
Nd1 0.0530(6) 0.0410(6) 0.0680(7) 0.000 0.0287(6) 0.000
Nd2 0.0540(4) 0.0511(4) 0.0627(5) 0.0156(4) 0.0240(4) -0.0023(3)
Se00 0.0552(8) 0.0399(7) 0.0610(8) 0.0060(6) 0.0265(7) 0.0040(6)
Se1 0.0563(8) 0.0436(7) 0.0553(8) -0.0030(6) 0.0265(7) -0.0067(6)
Se2 0.0587(8) 0.0462(8) 0.0660(9) 0.0021(7) 0.0340(7) 0.0067(6)
Se01 0.0574(8) 0.0487(8) 0.0680(9) 0.0130(7) 0.0279(8) -0.0037(6)
Se3 0.0589(9) 0.0602(9) 0.0674(10) 0.0148(8) 0.0216(8) -0.0088(7)
O014 0.063(6) 0.034(5) 0.059(6) 0.013(4) 0.023(5) -0.005(4)
O015 0.052(5) 0.044(5) 0.042(5) 0.006(4) 0.016(4) 0.004(4)
O016 0.063(6) 0.057(6) 0.056(6) 0.010(5) 0.031(5) 0.003(5)
O017 0.073(7) 0.029(5) 0.069(6) 0.007(4) 0.034(5) -0.003(4)
O018 0.052(5) 0.045(5) 0.062(6) -0.002(4) 0.026(5) -0.013(4)
O019 0.059(6) 0.070(7) 0.060(6) -0.007(5) 0.031(5) 0.002(5)
O01A 0.038(5) 0.040(5) 0.069(6) -0.002(4) 0.025(4) -0.003(4)
O01B 0.056(6) 0.039(5) 0.068(6) -0.010(4) 0.029(5) 0.003(4)
O01C 0.058(6) 0.043(5) 0.065(6) 0.014(4) 0.036(5) 0.009(4)
O01D 0.057(6) 0.050(6) 0.066(6) 0.001(5) 0.028(5) 0.001(4)
O01E 0.057(6) 0.041(5) 0.052(5) 0.007(4) 0.025(5) 0.000(4)
O01F 0.074(7) 0.054(6) 0.064(6) 0.009(5) 0.039(6) 0.004(5)
O01G 0.061(6) 0.061(6) 0.046(5) 0.000(5) 0.021(5) -0.002(5)
O01H 0.063(6) 0.051(6) 0.062(6) 0.007(5) 0.029(5) -0.001(5)
O01I 0.063(6) 0.044(5) 0.059(6) 0.008(4) 0.028(5) 0.010(4)
O01J 0.055(6) 0.055(6) 0.053(6) 0.004(5) 0.018(5) -0.014(4)
O01L 0.056(6) 0.043(5) 0.066(6) 0.001(5) 0.017(5) 0.000(4)
O01M 0.061(6) 0.043(5) 0.052(5) -0.004(4) 0.022(5) -0.008(4)
O01O 0.065(6) 0.048(6) 0.081(7) 0.009(5) 0.039(6) 0.007(5)
O01P 0.054(6) 0.063(6) 0.050(5) -0.003(5) 0.021(5) -0.013(5)
O01Q 0.063(7) 0.064(7) 0.069(7) -0.007(5) 0.014(6) -0.015(5)
O01R 0.059(6) 0.042(5) 0.075(7) -0.001(5) 0.027(5) -0.001(4)
O01S 0.065(6) 0.042(5) 0.080(7) -0.002(5) 0.035(6) 0.009(4)
O01T 0.069(7) 0.063(6) 0.062(6) -0.006(5) 0.040(5) -0.012(5)
O01U 0.073(7) 0.058(6) 0.068(7) 0.030(5) 0.036(6) 0.004(5)
O01V 0.052(6) 0.050(6) 0.093(8) 0.006(5) 0.043(6) -0.002(4)
O01W 0.052(5) 0.050(5) 0.051(5) -0.001(4) 0.015(4) -0.002(4)
O01X 0.066(6) 0.058(6) 0.057(6) 0.008(5) 0.021(5) 0.002(5)
O01Y 0.050(5) 0.058(6) 0.067(6) 0.000(5) 0.031(5) 0.006(4)
O01Z 0.062(6) 0.049(5) 0.031(4) -0.006(4) 0.020(4) -0.018(4)
O020 0.072(7) 0.049(6) 0.090(8) 0.011(5) 0.041(6) 0.009(5)
O021 0.050(6) 0.059(6) 0.083(7) 0.029(5) 0.028(5) 0.010(5)
O022 0.062(6) 0.039(5) 0.086(7) 0.005(5) 0.034(6) -0.006(4)
O023 0.071(7) 0.048(6) 0.098(8) 0.028(5) 0.051(6) 0.000(5)
O024 0.055(6) 0.067(6) 0.062(6) 0.008(5) 0.025(5) -0.005(5)
O025 0.081(7) 0.053(6) 0.071(7) 0.007(5) 0.040(6) -0.007(5)
O026 0.052(6) 0.055(6) 0.067(6) 0.015(5) 0.029(5) -0.002(4)
O027 0.061(6) 0.048(6) 0.072(7) -0.019(5) 0.024(5) -0.007(5)
O029 0.065(6) 0.076(7) 0.042(5) -0.006(5) 0.024(5) -0.024(5)
O02A 0.067(7) 0.047(6) 0.086(8) 0.014(5) 0.040(6) 0.008(5)
O02B 0.106(9) 0.049(6) 0.077(7) -0.004(5) 0.050(7) 0.016(6)
O 0.059(6) 0.048(5) 0.058(6) 0.010(4) 0.028(5) -0.008(4)
O02D 0.062(6) 0.052(6) 0.088(8) 0.017(5) 0.040(6) 0.017(5)
O02E 0.057(6) 0.053(6) 0.074(7) -0.008(5) 0.035(5) -0.009(5)
O02F 0.084(8) 0.076(7) 0.082(8) 0.020(6) 0.056(7) -0.006(6)
O02H 0.063(6) 0.054(6) 0.072(7) 0.008(5) 0.034(6) 0.004(5)
O02I 0.060(6) 0.054(6) 0.054(6) 0.005(5) 0.026(5) -0.001(5)
O02J 0.072(7) 0.031(5) 0.084(7) -0.011(5) 0.048(6) -0.001(4)
O02K 0.070(7) 0.044(6) 0.071(7) 0.013(5) 0.023(6) 0.007(5)
O02N 0.071(7) 0.061(7) 0.077(7) -0.002(6) 0.026(6) -0.016(5)
O02O 0.074(7) 0.078(7) 0.067(7) -0.002(6) 0.037(6) 0.010(6)
O02P 0.081(8) 0.065(7) 0.083(8) 0.003(6) 0.039(7) -0.026(6)
O02Q 0.072(7) 0.078(7) 0.067(7) -0.035(6) 0.037(6) -0.019(6)
O02R 0.100(9) 0.065(7) 0.083(8) 0.024(6) 0.053(7) 0.016(6)
O02S 0.084(8) 0.068(7) 0.059(6) 0.009(5) 0.045(6) 0.009(6)
O02T 0.052(6) 0.061(6) 0.071(7) 0.016(5) 0.021(5) -0.001(5)
O02U 0.069(7) 0.045(5) 0.077(7) -0.004(5) 0.035(6) -0.014(5)
O02V 0.059(6) 0.050(6) 0.088(8) 0.013(5) 0.038(6) -0.006(5)
O02W 0.069(7) 0.081(8) 0.069(7) -0.003(6) 0.032(6) 0.009(6)
O02X 0.069(7) 0.063(7) 0.112(9) 0.022(6) 0.057(7) 0.015(5)
O02Z 0.070(7) 0.055(6) 0.058(6) -0.011(5) 0.036(5) -0.008(5)
O030 0.062(6) 0.052(6) 0.080(7) -0.010(5) 0.034(6) -0.003(5)
O031 0.075(7) 0.068(7) 0.073(7) 0.009(6) 0.037(6) 0.000(6)
O032 0.077(8) 0.038(6) 0.169(13) 0.008(7) 0.076(9) -0.007(5)
O033 0.055(6) 0.059(6) 0.093(8) 0.022(6) 0.039(6) -0.007(5)
O034 0.067(7) 0.058(7) 0.121(10) 0.007(6) 0.057(7) 0.007(5)
O035 0.063(7) 0.072(7) 0.096(9) 0.028(6) 0.022(6) -0.025(6)
O036 0.081(8) 0.072(7) 0.074(7) -0.037(6) 0.032(6) -0.022(6)
O038 0.065(7) 0.055(6) 0.104(9) 0.016(6) 0.040(7) 0.004(5)
O039 0.059(6) 0.048(6) 0.097(8) -0.014(5) 0.039(6) 0.006(5)
O03A 0.068(7) 0.084(8) 0.069(7) -0.004(6) 0.037(6) 0.004(6)
O03B 0.067(7) 0.052(6) 0.085(8) 0.023(6) 0.022(6) -0.007(5)
O03C 0.069(7) 0.068(7) 0.065(6) 0.012(5) 0.039(6) -0.002(5)
O03D 0.068(7) 0.047(6) 0.168(13) -0.031(7) 0.060(8) 0.001(5)
O03E 0.079(7) 0.067(7) 0.068(7) -0.002(5) 0.041(6) -0.004(6)
O03F 0.090(8) 0.046(6) 0.083(8) 0.008(5) 0.048(7) 0.003(5)
O03G 0.097(8) 0.048(6) 0.080(7) 0.020(5) 0.050(7) 0.006(5)
O03H 0.047(6) 0.073(7) 0.117(10) 0.032(7) 0.033(6) -0.006(5)
O03I 0.094(9) 0.083(8) 0.054(6) 0.010(6) 0.040(6) 0.016(6)
O03J 0.080(7) 0.051(6) 0.077(7) -0.004(5) 0.049(6) -0.003(5)
O03K 0.091(9) 0.065(7) 0.092(9) -0.019(6) 0.027(7) -0.014(6)
O03L 0.073(7) 0.063(7) 0.059(6) -0.008(5) 0.021(6) -0.009(5)
O03M 0.082(8) 0.082(8) 0.097(9) 0.007(7) 0.057(7) 0.009(6)
O03N 0.072(7) 0.078(8) 0.091(8) 0.013(6) 0.047(7) -0.013(6)
O03O 0.106(9) 0.060(7) 0.093(8) 0.015(6) 0.069(8) 0.002(6)
O03P 0.080(8) 0.070(7) 0.121(10) 0.038(7) 0.066(8) 0.009(6)
O03Q 0.077(8) 0.066(7) 0.105(9) 0.026(7) 0.049(7) 0.018(6)
O03R 0.065(7) 0.053(6) 0.089(8) -0.006(6) 0.027(6) 0.003(5)
O03S 0.073(7) 0.034(5) 0.095(8) -0.011(5) 0.039(6) -0.004(5)
O03T 0.052(6) 0.050(6) 0.083(7) -0.004(5) 0.037(5) 0.008(4)
O03U 0.064(7) 0.100(9) 0.080(8) 0.008(7) 0.025(6) -0.020(6)
O03V 0.058(7) 0.096(9) 0.109(10) 0.052(8) 0.012(7) -0.015(6)
O03W 0.063(7) 0.083(8) 0.099(9) -0.040(7) 0.038(7) -0.023(6)
O03X 0.066(7) 0.054(6) 0.103(9) 0.000(6) 0.035(7) -0.022(5)
O03Y 0.077(7) 0.056(6) 0.071(7) -0.016(5) 0.031(6) -0.004(5)
O040 0.085(8) 0.087(8) 0.074(8) 0.006(6) 0.039(7) -0.028(7)
O041 0.070(7) 0.076(7) 0.069(7) 0.032(6) 0.017(6) 0.001(6)
O043 0.054(6) 0.080(8) 0.116(10) 0.020(7) 0.040(7) 0.005(6)
O044 0.105(10) 0.067(7) 0.110(10) 0.017(7) 0.068(8) 0.007(7)
Na 0.068(8) 0.066(8) 0.072(8) 0.019(6) 0.030(7) 0.006(6)
Na4 0.077(9) 0.072(8) 0.070(8) 0.011(7) 0.027(7) 0.005(7)
O047 0.097(9) 0.069(8) 0.124(11) -0.012(7) 0.071(9) 0.001(6)
O049 0.064(7) 0.083(8) 0.079(8) 0.029(7) 0.012(6) -0.006(6)
O04A 0.097(9) 0.058(7) 0.145(12) -0.006(7) 0.081(9) 0.011(6)
O04C 0.100(10) 0.094(9) 0.075(8) -0.020(7) 0.039(7) -0.029(7)
O04E 0.082(9) 0.096(10) 0.129(12) 0.023(8) 0.061(9) 0.010(7)
C04H 0.078(11) 0.059(9) 0.070(10) 0.002(8) 0.049(9) 0.005(8)
O04I 0.082(8) 0.069(8) 0.126(11) 0.016(7) 0.058(8) -0.003(6)
O04J 0.097(9) 0.091(9) 0.092(9) 0.001(7) 0.043(8) -0.034(7)
O21 0.067(6) 0.052(6) 0.062(6) -0.003(5) 0.036(5) -0.008(5)
O45 0.178(16) 0.053(7) 0.119(11) 0.014(7) 0.080(11) -0.017(8)
O23 0.066(7) 0.074(7) 0.059(6) -0.013(5) 0.027(5) -0.029(5)
O36 0.096(9) 0.110(10) 0.068(7) -0.028(7) 0.051(7) -0.009(7)
O37 0.108(10) 0.069(7) 0.093(9) -0.022(7) 0.057(8) 0.002(7)
O7 0.067(6) 0.050(6) 0.071(7) 0.004(5) 0.035(6) -0.009(5)
O3 0.055(6) 0.082(8) 0.063(7) 0.003(6) 0.024(5) 0.016(6)
O4 0.058(6) 0.057(6) 0.102(9) -0.018(6) 0.035(6) -0.009(5)
C11 0.063(10) 0.049(9) 0.099(13) -0.012(8) 0.041(10) -0.016(7)
C15 0.034(7) 0.060(10) 0.082(11) -0.008(9) 0.023(7) -0.005(7)
C26 0.071(10) 0.063(10) 0.080(11) 0.009(9) 0.036(9) -0.018(8)
Na1 0.082(4) 0.081(4) 0.066(4) 0.007(3) 0.036(4) -0.007(4)
O1 0.068(7) 0.057(6) 0.058(6) -0.009(5) 0.026(5) -0.002(5)
O2 0.079(8) 0.047(6) 0.083(8) -0.002(5) 0.038(6) -0.009(5)
Na3 0.061(7) 0.048(6) 0.064(7) 0.005(5) 0.029(6) 0.000(5)
Na2 0.072(8) 0.066(7) 0.078(8) -0.014(6) 0.053(7) -0.014(6)
O5 0.101(9) 0.078(8) 0.077(8) 0.002(6) 0.061(7) -0.004(6)
Na7 0.083(9) 0.050(7) 0.078(8) 0.000(6) 0.033(7) -0.003(6)
O8 0.072(8) 0.085(8) 0.100(9) 0.020(7) 0.045(7) -0.014(6)
Na5 0.082(7) 0.071(7) 0.083(7) 0.003(5) 0.037(5) -0.002(5)
O6 0.067(9) 0.065(9) 0.058(9) -0.002(5) 0.030(6) 0.002(5)

loop_
_atom_type_symbol
_atom_type_description
_atom_type_scat_dispersion_real
_atom_type_scat_dispersion_imag
_atom_type_scat_source
C C 0.0033 0.0016 'International Tables Vol C Tables 4.2.6.8 and 6.1.1.4'
H H 0.0000 0.0000 'International Tables Vol C Tables 4.2.6.8 and 6.1.1.4'
Na Na 0.0362 0.0249 'International Tables Vol C Tables 4.2.6.8 and 6.1.1.4'
Nd Nd -0.1943 3.0179 'International Tables Vol C Tables 4.2.6.8 and 6.1.1.4'
O O 0.0106 0.0060 'International Tables Vol C Tables 4.2.6.8 and 6.1.1.4'
Se Se -0.0929 2.2259 'International Tables Vol C Tables 4.2.6.8 and 6.1.1.4'
W W -0.8490 6.8722 'International Tables Vol C Tables 4.2.6.8 and 6.1.1.4'

loop_
_geom_angle_atom_site_label_1
_geom_angle_atom_site_label_2
_geom_angle_atom_site_label_3
_geom_angle
_geom_angle_site_symmetry_1
_geom_angle_site_symmetry_3
_geom_angle_publ_flag
O014 W001 O016 84.7(4) . . ?
O015 W001 O014 94.9(4) . . ?
O015 W001 O016 170.0(4) . . ?
O015 W001 O018 94.5(4) . . ?
O015 W001 O01J 105.7(4) . . ?
O015 W001 O01M 97.6(4) . . ?
O018 W001 O014 86.2(4) . . ?
O018 W001 O016 75.6(4) . . ?
O01J W001 O014 84.6(4) . . ?
O01J W001 O016 84.2(4) . . ?
O01J W001 O018 158.5(4) . . ?
O01M W001 O014 167.3(4) . . ?
O01M W001 O016 83.3(4) . . ?
O01M W001 O018 94.9(4) . . ?
O01M W001 O01J 90.0(4) . . ?
O017 W002 O01D 89.2(4) . . ?
O017 W002 O01M 92.3(4) . . ?
O017 W002 O021 168.8(4) . . ?
O017 W002 O026 98.2(4) . . ?
O017 W002 O03C 103.3(5) . . ?
O01D W002 O021 80.4(4) . . ?
O01M W002 O01D 84.7(4) . . ?
O01M W002 O021 82.4(4) . . ?
O01M W002 O026 162.1(4) . . ?
O026 W002 O01D 81.1(4) . . ?
O026 W002 O021 84.6(4) . . ?
O03C W002 O01D 167.1(4) . . ?
O03C W002 O01M 97.7(4) . . ?
O03C W002 O021 87.3(4) . . ?
O03C W002 O026 93.9(5) . . ?
O014 W003 O01B 84.5(3) . . ?
O014 W003 O01T 153.0(4) . . ?
O014 W003 O01Z 78.9(4) . . ?
O01A W003 O014 95.7(4) . . ?
O01A W003 O01B 81.7(4) . . ?
O01A W003 O01T 93.6(4) . . ?
O01A W003 O01Z 161.8(4) . . ?
O01G W003 O014 103.7(4) . . ?
O01G W003 O01A 101.5(4) . . ?
O01G W003 O01B 170.7(4) . . ?
O01G W003 O01T 99.2(4) . . ?
O01G W003 O01Z 96.7(4) . . ?
O01T W003 O01B 71.8(4) . . ?
O01T W003 O01Z 84.4(4) . . ?
O01Z W003 O01B 80.5(3) . . ?
O01H W00 O01L 82.4(4) . . ?
O01H W00 O7 78.2(4) . . ?
O01P W00 O01H 156.2(4) . . ?
O01P W00 O01L 81.0(4) . . ?
O01P W00 O7 83.3(4) . . ?
O02E W00 O01H 95.3(4) . . ?
O02E W00 O01L 89.2(4) . . ?
O02E W00 O01P 101.3(4) . . ?
O02E W00 O7 171.2(4) . . ?
O21 W00 O01H 98.6(4) . . ?
O21 W00 O01L 169.5(4) . . ?
O21 W00 O01P 94.8(4) . . ?
O21 W00 O02E 101.0(5) . . ?
O21 W00 O7 85.9(4) . . ?
O7 W00 O01L 84.1(4) . . ?
O01C W005 O02A 83.7(4) . . ?
O01C W005 O02D 80.3(4) . . ?
O02D W005 O02A 86.5(4) . . ?
O02H W005 O01C 157.4(4) . . ?
O02H W005 O02A 80.1(4) . . ?
O02H W005 O02D 83.1(4) . . ?
O02I W005 O01C 95.1(4) . . ?
O02I W005 O02A 84.5(4) . . ?
O02I W005 O02D 170.3(4) . . ?
O02I W005 O02H 98.9(4) . . ?
O02K W005 O01C 98.4(4) . . ?
O02K W005 O02A 172.2(5) . . ?
O02K W005 O02D 86.5(5) . . ?
O02K W005 O02H 95.7(4) . . ?
O02K W005 O02I 102.7(5) . . ?
O01J W006 O01W 84.7(4) . . ?
O01J W006 O024 87.0(4) . . ?
O01Z W006 O01J 88.2(4) . . ?
O01Z W006 O01W 84.1(4) . . ?
O01Z W006 O024 155.6(4) . . ?
O01Z W006 O029 89.9(4) . . ?
O024 W006 O01W 71.6(4) . . ?
O029 W006 O01J 157.8(4) . . ?
O029 W006 O01W 73.1(4) . . ?
O029 W006 O024 85.7(4) . . ?
O23 W006 O01J 98.7(5) . . ?
O23 W006 O01W 170.9(4) . . ?
O23 W006 O01Z 104.3(4) . . ?
O23 W006 O024 100.1(4) . . ?
O23 W006 O029 103.2(5) . . ?
O019 W007 O01Y 71.1(4) . . ?
O01O W007 O019 158.2(4) . . ?
O01O W007 O01Y 87.2(4) . . ?
O01O W007 O027 95.9(4) . . ?
O01O W007 O1 92.5(4) . . ?
O01X W007 O019 98.0(4) . . ?
O01X W007 O01O 103.8(5) . . ?
O01X W007 O01Y 167.2(4) . . ?
O01X W007 O027 99.5(5) . . ?
O01X W007 O1 102.3(5) . . ?
O027 W007 O019 80.4(4) . . ?
O027 W007 O01Y 72.5(4) . . ?
O1 W007 O019 82.7(4) . . ?
O1 W007 O01Y 83.5(4) . . ?
O1 W007 O027 154.1(4) . . ?
O01D W008 O01V 87.4(4) . . ?
O01D W008 O01Y 89.6(4) . . ?
O01D W008 O027 94.3(4) . . ?
O01D W008 O039 160.8(5) . . ?
O01V W008 O01Y 80.6(4) . . ?
O01V W008 O039 83.3(4) . . ?
O025 W008 O01D 103.2(5) . . ?
O025 W008 O01V 103.8(5) . . ?
O025 W008 O01Y 166.5(4) . . ?
O025 W008 O027 102.9(5) . . ?
O025 W008 O039 95.4(5) . . ?
O027 W008 O01V 152.1(5) . . ?
O027 W008 O01Y 71.6(4) . . ?
O027 W008 O039 86.3(4) . . ?
O039 W008 O01Y 72.3(4) . . ?
O01R W009 O022 80.0(4) . . ?
O01R W009 O02J 80.1(4) . . ?
O022 W009 O02J 70.3(4) . . ?
O02V W009 O01R 102.5(5) . . ?
O02V W009 O022 95.0(4) . . ?
O02V W009 O02J 164.6(4) . . ?
O02V W009 O03R 103.1(5) . . ?
O02V W009 O03S 101.4(5) . . ?
O03R W009 O01R 91.7(5) . . ?
O03R W009 O022 161.4(4) . . ?
O03R W009 O02J 91.9(4) . . ?
O03R W009 O03S 95.8(5) . . ?
O03S W009 O01R 152.6(4) . . ?
O03S W009 O022 84.7(4) . . ?
O03S W009 O02J 73.4(4) . . ?
O01P W00A O01W 84.1(4) . . ?
O01Q W00A O01P 157.3(4) . . ?
O01Q W00A O01W 73.2(4) . . ?
O01Q W00A O024 88.4(5) . . ?
O024 W00A O01P 86.0(4) . . ?
O024 W00A O01W 72.4(4) . . ?
O02Q W00A O01P 87.2(4) . . ?
O02Q W00A O01Q 89.1(5) . . ?
O02Q W00A O01W 84.3(4) . . ?
O02Q W00A O024 156.2(4) . . ?
O03L W00A O01P 102.0(5) . . ?
O03L W00A O01Q 100.6(5) . . ?
O03L W00A O01W 169.8(4) . . ?
O03L W00A O024 99.7(5) . . ?
O03L W00A O02Q 104.0(5) . . ?
O01L W00B O022 96.4(4) . . ?
O01L W00B O02J 90.2(4) . . ?
O01L W00B O02Q 86.2(4) . . ?
O01L W00B O02U 158.1(4) . . ?
O022 W00B O02J 70.4(4) . . ?
O022 W00B O02Q 151.3(4) . . ?
O022 W00B O02U 85.8(5) . . ?
O02Q W00B O02J 81.0(4) . . ?
O02Q W00B O02U 81.7(4) . . ?
O02U W00B O02J 69.9(3) . . ?
O03X W00B O01L 104.7(5) . . ?
O03X W00B O022 102.3(5) . . ?
O03X W00B O02J 164.3(4) . . ?
O03X W00B O02Q 104.7(5) . . ?
O03X W00B O02U 96.1(5) . . ?
O01H W00C O01U 87.4(4) . . ?
O01H W00C O 82.8(4) . . ?
O01H W00C O03G 154.5(4) . . ?
O01U W00C O 71.1(4) . . ?
O023 W00C O01H 89.3(4) . . ?
O023 W00C O01U 157.9(4) . . ?
O023 W00C O 86.9(4) . . ?
O023 W00C O03G 88.6(5) . . ?
O03G W00C O01U 85.1(5) . . ?
O03G W00C O 71.7(4) . . ?
O2 W00C O01H 103.6(5) . . ?
O2 W00C O01U 100.5(5) . . ?
O2 W00C O023 101.5(5) . . ?
O2 W00C O 169.4(5) . . ?
O2 W00C O03G 101.8(5) . . ?
O01F W00D O02S 87.5(4) . . ?
O01F W00D O03A 160.0(5) . . ?
O01F W00D O03E 94.2(5) . . ?
O01F W00D O1 92.4(4) . . ?
O03A W00D O02S 72.7(4) . . ?
O03E W00D O02S 71.9(4) . . ?
O03E W00D O03A 82.2(4) . . ?
O03I W00D O01F 103.3(5) . . ?
O03I W00D O02S 165.8(5) . . ?
O03I W00D O03A 96.7(5) . . ?
O03I W00D O03E 97.8(5) . . ?
O03I W00D O1 103.1(5) . . ?
O1 W00D O02S 85.3(4) . . ?
O1 W00D O03A 83.8(4) . . ?
O1 W00D O03E 156.0(4) . . ?
O01C W00E O01U 87.0(4) . . ?
O01C W00E O 78.3(4) . . ?
O01C W00E O03J 86.6(4) . . ?
O01U W00E O 70.8(4) . . ?
O01U W00E O03J 158.2(4) . . ?
O02F W00E O01C 150.7(5) . . ?
O02F W00E O01U 86.2(5) . . ?
O02F W00E O 72.6(4) . . ?
O02F W00E O03J 89.2(5) . . ?
O02R W00E O01C 106.3(5) . . ?
O02R W00E O01U 99.6(5) . . ?
O02R W00E O 169.4(4) . . ?
O02R W00E O02F 102.9(5) . . ?
O02R W00E O03J 102.2(5) . . ?
O03J W00E O 87.5(4) . . ?
O01S W00F O01B 82.9(4) . . ?
O01S W00F O01T 96.5(4) . . ?
O01S W00F O02Z 164.5(4) . . ?
O01S W00F O030 94.4(5) . . ?
O01T W00F O01B 72.0(4) . . ?
O01T W00F O02Z 81.2(4) . . ?
O02Z W00F O01B 81.8(4) . . ?
O030 W00F O01B 84.5(4) . . ?
O030 W00F O01T 152.6(4) . . ?
O030 W00F O02Z 81.6(4) . . ?
O03Y W00F O01B 171.5(4) . . ?
O03Y W00F O01S 101.3(5) . . ?
O03Y W00F O01T 100.0(5) . . ?
O03Y W00F O02Z 94.2(5) . . ?
O03Y W00F O030 102.4(5) . . ?
O01V W00G O020 155.6(5) . . ?
O01V W00G O03D 86.9(5) . . ?
O01V W00G O03T 84.4(4) . . ?
O020 W00G O03D 86.5(5) . . ?
O020 W00G O03T 71.3(4) . . ?
O026 W00G O01V 87.8(4) . . ?
O026 W00G O020 87.7(4) . . ?
O026 W00G O03D 153.4(5) . . ?
O026 W00G O03T 83.7(4) . . ?
O03D W00G O03T 69.9(5) . . ?
O03Q W00G O01V 103.6(5) . . ?
O03Q W00G O020 100.8(5) . . ?
O03Q W00G O026 102.9(5) . . ?
O03Q W00G O03D 103.7(6) . . ?
O03Q W00G O03T 169.7(5) . . ?
O01Q W00H O01W 70.5(4) . . ?
O029 W00H O01Q 84.4(4) . . ?
O029 W00H O01W 72.0(4) . . ?
O029 W00H O036 156.0(5) . . ?
O02Z W00H O01Q 154.9(5) . . ?
O02Z W00H O01W 84.7(4) . . ?
O02Z W00H O029 91.9(4) . . ?
O02Z W00H O036 89.2(5) . . ?
O036 W00H O01Q 84.5(5) . . ?
O036 W00H O01W 84.3(4) . . ?
O04C W00H O01Q 100.9(6) . . ?
O04C W00H O01W 169.7(5) . . ?
O04C W00H O029 102.0(5) . . ?
O04C W00H O02Z 104.2(6) . . ?
O04C W00H O036 100.9(6) . . ?
O020 W00I O03T 71.6(4) . . ?
O02H W00I O020 86.1(4) . . ?
O02H W00I O03M 86.6(5) . . ?
O02H W00I O03T 79.2(4) . . ?
O02X W00I O020 98.6(5) . . ?
O02X W00I O02H 106.3(5) . . ?
O02X W00I O034 101.6(5) . . ?
O02X W00I O03M 102.2(5) . . ?
O02X W00I O03T 168.7(4) . . ?
O034 W00I O020 87.3(5) . . ?
O034 W00I O02H 152.0(4) . . ?
O034 W00I O03M 90.0(5) . . ?
O034 W00I O03T 72.9(4) . . ?
O03M W00I O020 159.1(5) . . ?
O03M W00I O03T 87.9(4) . . ?
O02U W00J O02J 73.2(4) . . ?
O02U W00J O030 154.2(4) . . ?
O02U W00J O036 91.8(5) . . ?
O02U W00J O03S 86.2(5) . . ?
O030 W00J O02J 81.1(4) . . ?
O030 W00J O03S 86.9(5) . . ?
O036 W00J O02J 88.8(4) . . ?
O036 W00J O030 85.9(5) . . ?
O036 W00J O03S 158.8(4) . . ?
O03S W00J O02J 70.4(4) . . ?
O03W W00J O02J 169.1(5) . . ?
O03W W00J O02U 103.1(5) . . ?
O03W W00J O030 102.5(5) . . ?
O03W W00J O036 101.6(6) . . ?
O03W W00J O03S 99.4(5) . . ?
O02A W00K O02O 160.9(5) . . ?
O02A W00K O02S 92.9(4) . . ?
O02A W00K O03E 96.9(5) . . ?
O02A W00K O03M 87.2(5) . . ?
O02O W00K O02S 70.8(4) . . ?
O03E W00K O02O 86.8(4) . . ?
O03E W00K O02S 69.2(4) . . ?
O03E W00K O03M 148.8(5) . . ?
O03M W00K O02O 80.3(5) . . ?
O03M W00K O02S 79.8(4) . . ?
O5 W00K O02A 101.8(5) . . ?
O5 W00K O02O 95.5(5) . . ?
O5 W00K O02S 164.4(5) . . ?
O5 W00K O03E 103.5(5) . . ?
O5 W00K O03M 105.8(5) . . ?
O019 W00L O01Y 72.3(4) . . ?
O019 W00L O02B 155.4(4) . . ?
O019 W00L O02W 93.2(5) . . ?
O019 W00L O039 91.3(4) . . ?
O02B W00L O01Y 83.4(4) . . ?
O02W W00L O01Y 84.0(4) . . ?
O02W W00L O02B 80.8(5) . . ?
O039 W00L O01Y 72.8(4) . . ?
O039 W00L O02B 84.4(4) . . ?
O039 W00L O02W 153.8(5) . . ?
O37 W00L O019 102.6(5) . . ?
O37 W00L O01Y 172.5(5) . . ?
O37 W00L O02B 101.9(5) . . ?
O37 W00L O02W 102.0(6) . . ?
O37 W00L O039 102.1(5) . . ?
O023 W00M O02P 82.7(4) . . ?
O023 W00M O03B 80.6(4) . . ?
O02N W00M O023 150.3(5) . . ?
O02N W00M O02P 85.4(5) . . ?
O02N W00M O03B 69.9(5) . . ?
O02P W00M O03B 71.4(4) . . ?
O03K W00M O023 104.8(6) . . ?
O03K W00M O02N 103.4(6) . . ?
O03K W00M O02P 95.5(6) . . ?
O03K W00M O03B 165.4(5) . . ?
O03K W00M O7 104.4(5) . . ?
O7 W00M O023 86.3(4) . . ?
O7 W00M O02N 95.7(4) . . ?
O7 W00M O02P 159.1(5) . . ?
O7 W00M O03B 89.4(4) . . ?
O02N W00N O035 81.3(5) . . ?
O02N W00N O03B 72.9(5) . . ?
O02T W00N O02N 94.6(5) . . ?
O02T W00N O035 157.5(5) . . ?
O02T W00N O03B 85.4(4) . . ?
O02T W00N O049 91.9(5) . . ?
O035 W00N O03B 72.3(4) . . ?
O03U W00N O02N 99.6(6) . . ?
O03U W00N O02T 104.6(5) . . ?
O03U W00N O035 97.9(5) . . ?
O03U W00N O03B 168.2(5) . . ?
O03U W00N O049 100.7(6) . . ?
O049 W00N O02N 156.3(5) . . ?
O049 W00N O035 83.9(5) . . ?
O049 W00N O03B 85.0(4) . . ?
O02D W00O O033 91.2(4) . . ?
O02D W00O O03H 95.8(4) . . ?
O02D W00O O03J 87.3(4) . . ?
O02D W00O O03P 159.8(5) . . ?
O03H W00O O033 69.2(5) . . ?
O03H W00O O03P 83.6(5) . . ?
O03J W00O O033 80.2(4) . . ?
O03J W00O O03H 149.4(5) . . ?
O03J W00O O03P 83.3(5) . . ?
O03P W00O O033 69.7(4) . . ?
O04E W00O O02D 103.7(6) . . ?
O04E W00O O033 164.1(5) . . ?
O04E W00O O03H 103.3(6) . . ?
O04E W00O O03J 105.6(6) . . ?
O04E W00O O03P 96.0(6) . . ?
O02F W00P O 71.1(4) . . ?
O032 W00P O 84.9(4) . . ?
O032 W00P O02F 156.0(4) . . ?
O032 W00P O03G 89.5(5) . . ?
O032 W00P O03N 89.1(5) . . ?
O03G W00P O 70.9(4) . . ?
O03G W00P O02F 81.8(5) . . ?
O03N W00P O 85.7(4) . . ?
O03N W00P O02F 90.1(5) . . ?
O03N W00P O03G 156.6(4) . . ?
O044 W00P O 167.6(5) . . ?
O044 W00P O02F 100.8(5) . . ?
O044 W00P O032 102.7(6) . . ?
O044 W00P O03G 99.2(5) . . ?
O044 W00P O03N 103.9(5) . . ?
O031 W00Q O033 86.0(4) . . ?
O031 W00Q O03H 94.8(5) . . ?
O031 W00Q O049 92.0(5) . . ?
O031 W00Q O8 157.5(5) . . ?
O03H W00Q O033 71.2(4) . . ?
O03H W00Q O8 80.7(5) . . ?
O043 W00Q O031 104.5(5) . . ?
O043 W00Q O033 166.4(5) . . ?
O043 W00Q O03H 98.9(6) . . ?
O043 W00Q O049 102.5(6) . . ?
O043 W00Q O8 98.0(5) . . ?
O049 W00Q O033 85.5(4) . . ?
O049 W00Q O03H 155.2(5) . . ?
O049 W00Q O8 83.8(5) . . ?
O8 W00Q O033 71.6(4) . . ?
O02B W00R O034 156.4(4) . . ?
O02B W00R O03D 91.7(5) . . ?
O02B W00R O03T 85.8(4) . . ?
O02B W00R O047 89.8(5) . . ?
O034 W00R O03T 70.7(4) . . ?
O03D W00R O034 82.5(5) . . ?
O03D W00R O03T 71.2(4) . . ?
O047 W00R O034 85.8(5) . . ?
O047 W00R O03D 154.0(5) . . ?
O047 W00R O03T 83.0(5) . . ?
O04A W00R O02B 103.2(5) . . ?
O04A W00R O034 100.4(5) . . ?
O04A W00R O03D 100.6(6) . . ?
O04A W00R O03T 168.3(5) . . ?
O04A W00R O047 104.3(6) . . ?
O02O W00S O02W 155.4(5) . . ?
O02O W00S O03A 91.3(5) . . ?
O02O W00S O047 85.8(5) . . ?
O02W W00S O047 82.6(5) . . ?
O03A W00S O02W 89.8(5) . . ?
O03A W00S O047 154.2(5) . . ?
O36 W00S O02O 101.5(6) . . ?
O36 W00S O02W 102.2(6) . . ?
O36 W00S O03A 102.9(6) . . ?
O36 W00S O047 102.8(6) . . ?
O02P W00T O032 87.4(5) . . ?
O02P W00T O03B 73.9(4) . . ?
O02P W00T O03V 155.6(5) . . ?
O032 W00T O03B 84.5(4) . . ?
O035 W00T O02P 90.2(5) . . ?
O035 W00T O032 155.2(4) . . ?
O035 W00T O03B 71.1(4) . . ?
O035 W00T O03V 90.5(6) . . ?
O03V W00T O032 81.9(5) . . ?
O03V W00T O03B 83.3(4) . . ?
O04J W00T O02P 101.0(6) . . ?
O04J W00T O032 101.7(5) . . ?
O04J W00T O035 103.0(6) . . ?
O04J W00T O03B 171.9(5) . . ?
O04J W00T O03V 102.6(6) . . ?
O03N W00U O033 84.6(4) . . ?
O03P W00U O033 71.1(4) . . ?
O03P W00U O03N 87.3(5) . . ?
O03P W00U O03V 154.7(5) . . ?
O03V W00U O033 84.7(4) . . ?
O03V W00U O03N 82.8(5) . . ?
O04I W00U O033 172.0(5) . . ?
O04I W00U O03N 101.1(5) . . ?
O04I W00U O03P 103.2(6) . . ?
O04I W00U O03V 101.5(6) . . ?
O04I W00U O8 103.0(5) . . ?
O8 W00U O033 71.7(4) . . ?
O8 W00U O03N 155.9(5) . . ?
O8 W00U O03P 89.2(5) . . ?
O8 W00U O03V 90.5(6) . . ?
O015 Nd00 O03F 137.9(3) . . ?
O015 Nd00 Na3 49.8(3) . . ?
O017 Nd00 O015 65.8(3) . . ?
O017 Nd00 O01F 111.1(3) . . ?
O017 Nd00 O03F 128.5(3) . . ?
O017 Nd00 Na3 98.5(3) . . ?
O01F Nd00 O015 146.3(3) . . ?
O01F Nd00 O03F 72.0(3) . . ?
O01F Nd00 Na3 100.7(3) . . ?
O01I Nd00 O015 79.6(3) . . ?
O01I Nd00 O017 145.5(3) . . ?
O01I Nd00 O01F 97.1(3) . . ?
O01I Nd00 O01O 95.0(3) . . ?
O01I Nd00 O02E 86.0(3) . . ?
O01I Nd00 O02I 147.6(3) . . ?
O01I Nd00 O03F 78.1(3) . . ?
O01I Nd00 Na3 55.7(3) . . ?
O01O Nd00 O015 78.5(3) . . ?
O01O Nd00 O017 78.3(3) . . ?
O01O Nd00 O01F 68.3(3) . . ?
O01O Nd00 O03F 138.5(4) . . ?
O01O Nd00 Na3 48.1(3) . . ?
O02E Nd00 O015 73.6(3) . . ?
O02E Nd00 O017 84.7(3) . . ?
O02E Nd00 O01F 140.0(3) . . ?
O02E Nd00 O01O 151.4(4) . . ?
O02E Nd00 O02I 84.4(3) . . ?
O02E Nd00 O03F 69.7(4) . . ?
O02E Nd00 Na3 113.4(3) . . ?
O02I Nd00 O015 126.5(3) . . ?
O02I Nd00 O017 64.0(3) . . ?
O02I Nd00 O01F 71.7(3) . . ?
O02I Nd00 O01O 107.9(3) . . ?
O02I Nd00 O03F 69.5(3) . . ?
O02I Nd00 Na3 154.6(3) . . ?
O03F Nd00 Na3 132.4(3) . . ?
O01A Nd1 O01A 73.0(4) 2_655 . ?
O01A Nd1 O01E 79.0(3) 2_655 2_655 ?
O01A Nd1 O01E 72.9(3) 2_655 . ?
O01A Nd1 O01E 72.9(3) . 2_655 ?
O01A Nd1 O01E 79.0(3) . . ?
O01A Nd1 O01S 144.1(3) 2_655 . ?
O01A Nd1 O01S 75.0(3) . . ?
O01A Nd1 O01S 144.1(3) . 2_655 ?
O01A Nd1 O01S 75.0(3) 2_655 2_655 ?
O01A Nd1 O03R 136.6(3) . 2_655 ?
O01A Nd1 O03R 136.6(4) 2_655 . ?
O01A Nd1 O03R 118.9(3) . . ?
O01A Nd1 O03R 118.9(3) 2_655 2_655 ?
O01E Nd1 O01E 144.8(4) . 2_655 ?
O01E Nd1 O01S 116.3(3) . . ?
O01E Nd1 O01S 76.4(3) . 2_655 ?
O01E Nd1 O01S 76.4(3) 2_655 . ?
O01E Nd1 O01S 116.3(3) 2_655 2_655 ?
O01E Nd1 O03R 69.5(3) 2_655 2_655 ?
O01E Nd1 O03R 69.5(3) . . ?
O01E Nd1 O03R 143.6(3) 2_655 . ?
O01E Nd1 O03R 143.6(3) . 2_655 ?
O01S Nd1 O01S 139.9(4) . 2_655 ?
O03R Nd1 O01S 74.4(4) 2_655 2_655 ?
O03R Nd1 O01S 75.7(4) 2_655 . ?
O03R Nd1 O01S 75.7(4) . 2_655 ?
O03R Nd1 O01S 74.4(4) . . ?
O03R Nd1 O03R 82.5(5) . 2_655 ?
O02K Nd2 O02T 109.0(3) . . ?
O02K Nd2 O031 72.9(4) . . ?
O02K Nd2 O038 73.7(4) . . ?
O02K Nd2 O03C 84.7(3) . . ?
O02K Nd2 O03O 129.1(4) . . ?
O02K Nd2 O21 66.7(3) . . ?
O02T Nd2 O031 68.5(4) . . ?
O02T Nd2 O038 138.0(3) . . ?
O02T Nd2 O03O 81.0(4) . . ?
O02T Nd2 O21 74.5(3) . . ?
O031 Nd2 O038 72.9(4) . . ?
O031 Nd2 O03O 147.8(4) . . ?
O031 Nd2 O21 110.6(3) . . ?
O03C Nd2 O02T 153.3(4) . . ?
O03C Nd2 O031 138.1(4) . . ?
O03C Nd2 O038 67.0(4) . . ?
O03C Nd2 O03O 72.8(4) . . ?
O03C Nd2 O21 91.2(3) . . ?
O03O Nd2 O038 131.2(4) . . ?
O041 Nd2 O02K 147.3(4) 7_656 . ?
O041 Nd2 O02T 93.6(4) 7_656 . ?
O041 Nd2 O031 95.0(4) 7_656 . ?
O041 Nd2 O038 73.7(4) 7_656 . ?
O041 Nd2 O03C 85.1(4) 7_656 . ?
O041 Nd2 O03O 76.4(4) 7_656 . ?
O041 Nd2 O21 144.4(4) 7_656 . ?
O21 Nd2 O038 136.4(3) . . ?
O21 Nd2 O03O 68.8(3) . . ?
O01E Se00 O01R 100.2(5) . . ?
O01E Se00 Na2 92.7(4) . 2_655 ?
O01I Se00 O01E 104.4(4) . . ?
O01I Se00 O01R 99.0(5) . . ?
O01I Se00 Na2 73.2(4) . 2_655 ?
O01R Se00 Na2 166.4(4) . 2_655 ?
O01B Se1 O01W 99.6(5) . . ?
O01B Se1 O02J 101.2(4) . . ?
O02J Se1 O01W 97.9(5) . . ?
O01Y Se2 O02S 101.3(5) . . ?
O01Y Se2 O03T 96.2(5) . . ?
O02S Se2 O03T 97.3(5) . . ?
O Se01 O033 96.7(5) . . ?
O03B Se01 O 97.2(5) . . ?
O03B Se01 O033 102.2(6) . . ?
O041 Se3 O021 99.4(6) . . ?
O041 Se3 O45 101.2(6) . . ?
O45 Se3 O021 99.9(7) . . ?
W003 O014 W001 154.3(5) . . ?
W001 O015 Nd00 157.7(5) . . ?
C04H O016 W001 113.0(9) . . ?
W002 O017 Nd00 165.3(6) . . ?
W001 O018 Na3 99.9(4) . . ?
C26 O018 W001 121.1(8) . . ?
C26 O018 Na3 107.8(9) . . ?
W00L O019 W007 125.6(5) . . ?
W003 O01A Nd1 138.8(4) . . ?
W003 O01A Na3 105.8(4) . 2_655 ?
Nd1 O01A Na3 111.2(4) . 2_655 ?
W00F O01B W003 92.1(4) . . ?
Se1 O01B W003 121.4(4) . . ?
Se1 O01B W00F 136.4(5) . . ?
W00E O01C W005 149.0(6) . . ?
W008 O01D W002 154.1(6) . . ?
Nd1 O01E Na3 109.7(4) . . ?
Se00 O01E Nd1 123.3(4) . . ?
Se00 O01E Na3 103.7(5) . . ?
W00D O01F Nd00 160.1(5) . . ?
W003 O01G Na1 171.1(6) . . ?
W00C O01H W00 152.2(6) . . ?
Se00 O01I Nd00 166.1(6) . . ?
W001 O01J W006 143.8(5) . . ?
W00B O01L W00 148.5(6) . . ?
W001 O01M W002 139.0(5) . . ?
W007 O01O Nd00 160.4(6) . . ?
W00 O01P W00A 143.9(5) . . ?
W00A O01Q W00H 126.0(5) . . ?
W009 O01R Na7 117.4(5) . . ?
Se00 O01R W009 124.8(5) . . ?
Se00 O01R Na7 103.7(5) . . ?
W00F O01S Nd1 136.3(5) . . ?
W003 O01T Na2 104.9(5) . . ?
W00F O01T W003 122.0(5) . . ?
W00F O01T Na2 115.1(5) . . ?
W00E O01U W00C 125.5(5) . . ?
W00G O01V W008 148.2(6) . . ?
W006 O01W W00H 88.7(3) . . ?
W00A O01W W006 91.5(3) . . ?
W00A O01W W00H 90.2(3) . . ?
Se1 O01W W006 118.3(4) . . ?
Se1 O01W W00A 123.8(5) . . ?
Se1 O01W W00H 132.9(5) . . ?
W007 O01X Na1 142.5(6) . 2_655 ?
W007 O01Y W008 90.2(3) . . ?
W007 O01Y W00L 91.0(3) . . ?
W008 O01Y W00L 88.8(3) . . ?
Se2 O01Y W007 118.5(5) . . ?
Se2 O01Y W008 122.2(5) . . ?
Se2 O01Y W00L 134.4(5) . . ?
W006 O01Z W003 153.0(5) . . ?
W00G O020 W00I 124.8(6) . . ?
W002 O021 Na 108.4(5) . 7_656 ?
Se3 O021 W002 123.1(5) . . ?
Se3 O021 Na 126.9(5) . 7_656 ?
W00B O022 W009 127.2(5) . . ?
W00C O023 W00M 146.0(5) . . ?
W00A O024 W006 124.2(5) . . ?
W00G O026 W002 152.0(5) . . ?
W008 O027 W007 125.3(6) . . ?
W00H O029 W006 126.0(5) . . ?
W00K O02A W005 150.2(5) . . ?
W00R O02B W00L 150.5(6) . . ?
W00C O W00E 92.5(3) . . ?
W00C O W00P 92.2(3) . . ?
W00E O W00P 91.0(3) . . ?
Se01 O W00C 116.6(5) . . ?
Se01 O W00E 116.3(5) . . ?
Se01 O W00P 137.6(5) . . ?
W00O O02D W005 152.7(6) . . ?
W00 O02E Nd00 161.6(6) . . ?
W00E O02F W00P 125.2(5) . . ?
W00I O02H W005 151.4(6) . . ?
W005 O02I Nd00 164.9(5) . . ?
W009 O02J W00B 92.0(3) . . ?
W009 O02J W00J 90.5(3) . . ?
W00J O02J W00B 88.9(3) . . ?
Se1 O02J W009 122.3(5) . . ?
Se1 O02J W00B 121.7(5) . . ?
Se1 O02J W00J 130.8(5) . . ?
W005 O02K Nd2 171.9(6) . . ?
W00M O02N W00N 126.3(6) . . ?
W00S O02O W00K 129.1(6) . . ?
W00T O02P W00M 126.4(6) . . ?
W00A O02Q W00B 150.0(5) . . ?
W00D O02S W00K 91.8(3) . . ?
Se2 O02S W00D 119.9(5) . . ?
Se2 O02S W00K 125.7(6) . . ?
W00N O02T Nd2 161.2(6) . . ?
W00J O02U W00B 128.0(5) . . ?
W00S O02W W00L 158.6(7) . . ?
W00H O02Z W00F 150.3(6) . . ?
W00F O030 W00J 156.4(6) . . ?
W00Q O031 Nd2 160.5(6) . . ?
W00P O032 W00T 149.8(6) . . ?
W00O O033 W00U 88.5(3) . . ?
W00Q O033 W00O 91.4(4) . . ?
W00Q O033 W00U 90.6(3) . . ?
Se01 O033 W00O 125.7(5) . . ?
Se01 O033 W00Q 117.5(5) . . ?
Se01 O033 W00U 131.9(5) . . ?
W00I O034 W00R 123.9(6) . . ?
W00T O035 W00N 124.7(6) . . ?
W00J O036 W00H 148.4(6) . . ?
Nd2 O038 Na4 113.5(5) . 7_656 ?
W00L O039 W008 125.3(5) . . ?
W00S O03A W00D 125.3(6) . . ?
W00N O03B W00M 90.6(4) . . ?
W00N O03B W00T 92.0(4) . . ?
W00T O03B W00M 87.9(4) . . ?
Se01 O03B W00M 122.9(5) . . ?
Se01 O03B W00N 119.3(5) . . ?
Se01 O03B W00T 132.8(6) . . ?
W002 O03C Nd2 150.6(5) . . ?
W00R O03D W00G 126.6(6) . . ?
W00K O03E W00D 127.0(6) . . ?
Nd00 O03F Na7 114.3(5) . . ?
W00C O03G W00P 125.1(5) . . ?
W00O O03H W00Q 127.9(7) . . ?
W00O O03J W00E 146.7(6) . . ?
W00I O03M W00K 147.1(7) . . ?
W00P O03N W00U 149.2(7) . . ?
Nd2 O03O Na 115.5(5) . . ?
W00U O03P W00O 130.3(6) . . ?
W009 O03R Nd1 160.0(6) . . ?
W009 O03S W00J 125.8(5) . . ?
W00I O03T W00G 92.2(3) . . ?
W00R O03T W00G 92.2(3) . . ?
W00R O03T W00I 92.4(3) . . ?
Se2 O03T W00G 115.3(5) . . ?
Se2 O03T W00I 115.6(5) . . ?
Se2 O03T W00R 138.4(6) . . ?
W00U O03V W00T 157.6(7) . . ?
C04H O040 Na4 99.3(10) . . ?
C04H O040 Na1 114.5(11) . . ?
Na1 O040 Na4 93.7(5) . . ?
Nd2 O041 Na 106.1(5) 7_656 . ?
Se3 O041 Nd2 135.2(7) . 7_656 ?
Se3 O041 Na 110.4(5) . . ?
W00Q O043 Na5 162.7(7) . 7_656 ?
O021 Na O03O 73.7(4) 7_656 . ?
O021 Na O041 110.7(5) 7_656 . ?
O021 Na Na 58.7(4) 7_656 7_656 ?
O021 Na O23 127.2(6) 7_656 . ?
O03O Na O041 146.0(6) . . ?
O03O Na Na 86.7(5) . 7_656 ?
O03O Na O23 98.5(5) . . ?
O041 Na Na 69.6(5) . 7_656 ?
O041 Na O23 103.7(5) . . ?
O23 Na Na 173.0(7) . 7_656 ?
O038 Na4 O040 125.9(6) 7_656 . ?
O038 Na4 O23 78.8(5) 7_656 . ?
O038 Na4 Na1 163.8(6) 7_656 . ?
O040 Na4 O23 107.5(5) . . ?
O040 Na4 Na1 39.1(3) . . ?
O23 Na4 Na1 109.6(4) . . ?
W00R O047 W00S 149.2(7) . . ?
W00Q O049 W00N 143.3(6) . . ?
O016 C04H O040 124.2(14) . . ?
O016 C04H C26 117.3(13) . . ?
O040 C04H C26 118.4(14) . . ?
W00 O21 Nd2 170.9(6) . . ?
W006 O23 Na 111.3(5) . . ?
W006 O23 Na4 133.6(6) . . ?
Na O23 Na4 90.6(5) . . ?
W00M O7 W00 157.4(6) . . ?
C15 O3 Na1 124.7(10) . 2_655 ?
C15 O3 Na3 133.3(10) . . ?
Na1 O3 Na3 92.2(5) 2_655 . ?
C15 O4 Na5 105.0(10) . 2_655 ?
H11A C11 H11B 107.7 . . ?
C15 C11 H11A 108.9 . . ?
C15 C11 H11B 108.9 . . ?
C26 C11 H11A 108.9 . . ?
C26 C11 H11B 108.9 . . ?
C26 C11 C15 113.5(12) . . ?
O3 C15 O4 125.6(14) . . ?
O3 C15 C11 124.9(14) . . ?
O4 C15 C11 109.4(13) . . ?
O018 C26 C04H 105.8(12) . . ?
O018 C26 C11 109.8(13) . . ?
O018 C26 H26 109.8 . . ?
C04H C26 H26 109.8 . . ?
C11 C26 C04H 111.8(12) . . ?
C11 C26 H26 109.8 . . ?
O01G Na1 O01X 91.3(4) . 2_655 ?
O01G Na1 O040 87.8(4) . . ?
O01G Na1 Na4 87.5(4) . . ?
O01G Na1 O3 84.1(4) . 2_655 ?
O01G Na1 Na3 52.7(3) . 2_655 ?
O01X Na1 O040 166.7(5) 2_655 . ?
O01X Na1 Na4 145.9(4) 2_655 . ?
O01X Na1 O3 78.5(4) 2_655 2_655 ?
O01X Na1 Na3 51.9(3) 2_655 2_655 ?
O040 Na1 Na4 47.2(4) . . ?
O040 Na1 O3 88.2(4) . 2_655 ?
O040 Na1 Na3 118.6(4) . 2_655 ?
Na4 Na1 Na3 140.0(3) . 2_655 ?
O3 Na1 Na4 135.0(4) 2_655 . ?
O3 Na1 Na3 48.6(3) 2_655 2_655 ?
Na5 Na1 O01G 169.6(8) . . ?
Na5 Na1 O01X 94.5(7) . 2_655 ?
Na5 Na1 O040 84.6(7) . . ?
Na5 Na1 Na4 92.5(7) . . ?
Na5 Na1 O3 88.6(7) . 2_655 ?
Na5 Na1 Na3 126.0(7) . 2_655 ?
Na5 Na1 O6 88.0(11) . . ?
O6 Na1 O01G 100.5(9) . . ?
O6 Na1 O01X 91.1(9) . 2_655 ?
O6 Na1 O040 102.1(9) . . ?
O6 Na1 Na4 55.9(9) . . ?
O6 Na1 O3 168.8(10) . 2_655 ?
O6 Na1 Na3 127.0(9) . 2_655 ?
W007 O1 W00D 143.3(5) . . ?
W00C O2 Na7 113.7(5) . . ?
O018 Na3 Nd00 80.5(3) . . ?
O018 Na3 Na1 100.4(3) . 2_655 ?
O018 Na3 Na2 152.7(5) . 2_655 ?
O01A Na3 Nd00 135.5(4) 2_655 . ?
O01A Na3 O018 127.2(5) 2_655 . ?
O01A Na3 O01E 60.9(3) 2_655 . ?
O01A Na3 O3 101.0(4) 2_655 . ?
O01A Na3 Na1 89.2(3) 2_655 2_655 ?
O01A Na3 Na2 80.1(4) 2_655 2_655 ?
O01E Na3 Nd00 77.5(3) . . ?
O01E Na3 O018 110.9(4) . . ?
O01E Na3 O3 153.9(5) . . ?
O01E Na3 Na1 145.6(4) . 2_655 ?
O01E Na3 Na2 81.4(4) . 2_655 ?
O3 Na3 Nd00 123.5(4) . . ?
O3 Na3 O018 63.4(3) . . ?
O3 Na3 Na1 39.3(3) . 2_655 ?
O3 Na3 Na2 115.7(5) . 2_655 ?
Na1 Na3 Nd00 122.7(3) 2_655 . ?
Na2 Na3 Nd00 78.5(3) 2_655 . ?
Na2 Na3 Na1 76.8(4) 2_655 2_655 ?
O01T Na2 Se00 90.8(4) . 2_655 ?
O01T Na2 Na3 92.8(4) . 2_655 ?
Na3 Na2 Se00 70.0(3) 2_655 2_655 ?
O01R Na7 O2 127.2(6) . . ?
O03F Na7 O01R 106.4(5) . . ?
O03F Na7 O2 98.0(5) . . ?
W00U O8 W00Q 126.1(6) . . ?
O4 Na5 O043 123.1(9) 2_655 7_656 ?
O4 Na5 O6 140.5(10) 2_655 . ?
Na1 Na5 O043 107.6(9) . 7_656 ?
Na1 Na5 O4 94.0(8) . 2_655 ?
Na1 Na5 O6 46.6(8) . . ?
O6 Na5 O043 80.0(8) . 7_656 ?
Na1 O6 Na5 45.4(7) . . ?

loop_
_geom_bond_atom_site_label_1
_geom_bond_atom_site_label_2
_geom_bond_distance
_geom_bond_site_symmetry_2
_geom_bond_publ_flag
W001 O014 1.929(10) . ?
W001 O015 1.727(9) . ?
W001 O016 2.199(9) . ?
W001 O018 1.926(9) . ?
W001 O01J 1.893(9) . ?
W001 O01M 1.890(10) . ?
W002 O017 1.745(9) . ?
W002 O01D 2.086(10) . ?
W002 O01M 1.939(10) . ?
W002 O021 2.107(9) . ?
W002 O026 1.959(11) . ?
W002 O03C 1.747(11) . ?
W003 O014 1.880(10) . ?
W003 O01A 1.760(9) . ?
W003 O01B 2.357(9) . ?
W003 O01G 1.737(10) . ?
W003 O01T 1.941(10) . ?
W003 O01Z 2.108(9) . ?
W00 O01H 1.967(10) . ?
W00 O01L 2.122(9) . ?
W00 O01P 1.900(10) . ?
W00 O02E 1.750(10) . ?
W00 O21 1.732(10) . ?
W00 O7 2.121(10) . ?
W005 O01C 1.936(9) . ?
W005 O02A 2.148(11) . ?
W005 O02D 2.075(10) . ?
W005 O02H 1.932(10) . ?
W005 O02I 1.743(10) . ?
W005 O02K 1.743(11) . ?
W006 O01J 1.930(10) . ?
W006 O01W 2.396(9) . ?
W006 O01Z 1.776(9) . ?
W006 O024 1.961(10) . ?
W006 O029 1.919(10) . ?
W006 O23 1.693(11) . ?
W007 O019 2.084(10) . ?
W007 O01O 1.767(11) . ?
W007 O01X 1.712(10) . ?
W007 O01Y 2.371(9) . ?
W007 O027 1.961(11) . ?
W007 O1 1.923(11) . ?
W008 O01D 1.805(10) . ?
W008 O01V 1.956(9) . ?
W008 O01Y 2.457(10) . ?
W008 O025 1.715(10) . ?
W008 O027 1.890(10) . ?
W008 O039 1.997(11) . ?
W009 O01R 1.966(10) . ?
W009 O022 2.071(10) . ?
W009 O02J 2.377(10) . ?
W009 O02V 1.716(10) . ?
W009 O03R 1.766(11) . ?
W009 O03S 1.894(11) . ?
W00A O01P 1.920(10) . ?
W00A O01Q 1.890(12) . ?
W00A O01W 2.391(9) . ?
W00A O024 1.919(10) . ?
W00A O02Q 1.857(12) . ?
W00A O03L 1.695(11) . ?
W00B O01L 1.788(10) . ?
W00B O022 1.854(10) . ?
W00B O02J 2.512(10) . ?
W00B O02Q 1.983(12) . ?
W00B O02U 2.005(11) . ?
W00B O03X 1.737(10) . ?
W00C O01H 1.877(9) . ?
W00C O01U 1.937(11) . ?
W00C O023 1.867(12) . ?
W00C O 2.369(10) . ?
W00C O03G 1.936(11) . ?
W00C O2 1.713(11) . ?
W00D O01F 1.754(10) . ?
W00D O02S 2.342(10) . ?
W00D O03A 2.063(11) . ?
W00D O03E 1.986(11) . ?
W00D O03I 1.725(11) . ?
W00D O1 1.924(11) . ?
W00E O01C 1.904(9) . ?
W00E O01U 1.929(11) . ?
W00E O 2.388(10) . ?
W00E O02F 1.888(11) . ?
W00E O02R 1.724(12) . ?
W00E O03J 1.937(11) . ?
W00F O01B 2.351(9) . ?
W00F O01S 1.747(10) . ?
W00F O01T 1.934(10) . ?
W00F O02Z 2.095(10) . ?
W00F O030 1.909(10) . ?
W00F O03Y 1.715(11) . ?
W00G O01V 1.886(9) . ?
W00G O020 1.932(11) . ?
W00G O026 1.880(10) . ?
W00G O03D 1.948(13) . ?
W00G O03Q 1.733(11) . ?
W00G O03T 2.390(11) . ?
W00H O01Q 1.963(11) . ?
W00H O01W 2.458(10) . ?
W00H O029 1.891(11) . ?
W00H O02Z 1.806(10) . ?
W00H O036 1.911(13) . ?
W00H O04C 1.691(12) . ?
W00I O020 1.942(11) . ?
W00I O02H 1.886(10) . ?
W00I O02X 1.720(11) . ?
W00I O034 1.868(12) . ?
W00I O03M 1.903(12) . ?
W00I O03T 2.374(10) . ?
W00J O02J 2.460(9) . ?
W00J O02U 1.866(10) . ?
W00J O030 1.919(10) . ?
W00J O036 1.900(13) . ?
W00J O03S 1.963(12) . ?
W00J O03W 1.693(11) . ?
W00K O02A 1.769(11) . ?
W00K O02O 2.014(11) . ?
W00K O02S 2.511(11) . ?
W00K O03E 1.910(11) . ?
W00K O03M 1.935(12) . ?
W00K O5 1.720(11) . ?
W00L O019 1.819(10) . ?
W00L O01Y 2.495(10) . ?
W00L O02B 2.006(12) . ?
W00L O02W 1.918(12) . ?
W00L O039 1.903(12) . ?
W00L O37 1.720(12) . ?
W00M O023 1.970(11) . ?
W00M O02N 1.879(11) . ?
W00M O02P 2.018(10) . ?
W00M O03B 2.517(13) . ?
W00M O03K 1.703(13) . ?
W00M O7 1.779(10) . ?
W00N O02N 1.980(12) . ?
W00N O02T 1.767(10) . ?
W00N O035 2.051(10) . ?
W00N O03B 2.323(11) . ?
W00N O03U 1.703(12) . ?
W00N O049 1.933(14) . ?
W00O O02D 1.816(11) . ?
W00O O033 2.488(12) . ?
W00O O03H 1.920(12) . ?
W00O O03J 1.904(10) . ?
W00O O03P 1.986(12) . ?
W00O O04E 1.691(15) . ?
W00P O 2.403(9) . ?
W00P O02F 1.962(12) . ?
W00P O032 1.779(15) . ?
W00P O03G 1.937(12) . ?
W00P O03N 1.859(12) . ?
W00P O044 1.708(12) . ?
W00Q O031 1.772(11) . ?
W00Q O033 2.378(10) . ?
W00Q O03H 1.959(14) . ?
W00Q O043 1.702(11) . ?
W00Q O049 1.917(14) . ?
W00Q O8 2.052(11) . ?
W00R O02B 1.820(13) . ?
W00R O034 2.012(11) . ?
W00R O03D 1.891(16) . ?
W00R O03T 2.370(10) . ?
W00R O047 1.859(14) . ?
W00R O04A 1.711(11) . ?
W00S O02O 1.847(12) . ?
W00S O02W 1.897(12) . ?
W00S O03A 1.860(11) . ?
W00S O047 1.976(13) . ?
W00S O36 1.719(11) . ?
W00T O02P 1.881(13) . ?
W00T O032 2.051(15) . ?
W00T O035 1.865(11) . ?
W00T O03B 2.499(10) . ?
W00T O03V 1.956(17) . ?
W00T O04J 1.708(12) . ?
W00U O033 2.507(9) . ?
W00U O03N 1.983(12) . ?
W00U O03P 1.853(14) . ?
W00U O03V 1.856(17) . ?
W00U O04I 1.704(12) . ?
W00U O8 1.844(12) . ?
Nd00 O015 2.517(9) . ?
Nd00 O017 2.449(9) . ?
Nd00 O01F 2.457(10) . ?
Nd00 O01I 2.331(9) . ?
Nd00 O01O 2.448(10) . ?
Nd00 O02E 2.353(10) . ?
Nd00 O02I 2.400(10) . ?
Nd00 O03F 2.574(10) . ?
Nd00 Na3 4.140(12) . ?
Nd1 O01A 2.427(9) . ?
Nd1 O01A 2.427(9) 2_655 ?
Nd1 O01E 2.474(9) 2_655 ?
Nd1 O01E 2.474(9) . ?
Nd1 O01S 2.489(11) . ?
Nd1 O01S 2.489(11) 2_655 ?
Nd1 O03R 2.477(11) 2_655 ?
Nd1 O03R 2.477(11) . ?
Nd2 O02K 2.397(11) . ?
Nd2 O02T 2.420(10) . ?
Nd2 O031 2.429(11) . ?
Nd2 O038 2.565(12) . ?
Nd2 O03C 2.418(10) . ?
Nd2 O03O 2.544(11) . ?
Nd2 O041 2.358(10) 7_656 ?
Nd2 O21 2.440(10) . ?
Se00 O01E 1.684(9) . ?
Se00 O01I 1.655(9) . ?
Se00 O01R 1.815(10) . ?
Se00 Na2 3.362(13) 2_655 ?
Se1 O01B 1.678(10) . ?
Se1 O01W 1.728(9) . ?
Se1 O02J 1.728(9) . ?
Se2 O01Y 1.708(10) . ?
Se2 O02S 1.715(10) . ?
Se2 O03T 1.728(9) . ?
Se01 O 1.707(9) . ?
Se01 O033 1.715(11) . ?
Se01 O03B 1.698(12) . ?
Se3 O021 1.729(10) . ?
Se3 O041 1.674(12) . ?
Se3 O45 1.703(14) . ?
O016 C04H 1.260(18) . ?
O018 C26 1.397(17) . ?
O018 Na3 2.957(15) . ?
O01A Na3 2.871(14) 2_655 ?
O01E Na3 2.872(14) . ?
O01G Na1 2.342(12) . ?
O01R Na7 2.738(18) . ?
O01T Na2 2.795(15) . ?
O01X Na1 2.396(13) 2_655 ?
O021 Na 2.874(16) 7_656 ?
O038 Na4 2.835(17) 7_656 ?
O03F Na7 2.683(16) . ?
O03O Na 2.984(16) . ?
O040 Na4 2.882(18) . ?
O040 C04H 1.278(18) . ?
O040 Na1 2.476(15) . ?
O041 Na 2.987(18) . ?
O043 Na5 2.98(2) 7_656 ?
Na Na 3.97(3) 7_656 ?
Na O23 2.994(18) . ?
Na4 O23 2.999(17) . ?
Na4 Na1 3.918(15) . ?
C04H C26 1.549(15) . ?
O3 C15 1.171(17) . ?
O3 Na1 2.492(13) 2_655 ?
O3 Na3 2.952(16) . ?
O4 C15 1.334(18) . ?
O4 Na5 2.69(3) 2_655 ?
C11 H11A 0.9900 . ?
C11 H11B 0.9900 . ?
C11 C15 1.536(16) . ?
C11 C26 1.524(15) . ?
C26 H26 1.0000 . ?
Na1 Na3 3.935(13) 2_655 ?
Na1 Na5 2.06(2) . ?
Na1 O6 2.10(3) . ?
O2 Na7 2.825(17) . ?
Na3 Na2 2.999(17) 2_655 ?
Na5 O6 2.90(4) . ?

loop_
_geom_torsion_atom_site_label_1
_geom_torsion_atom_site_label_2
_geom_torsion_atom_site_label_3
_geom_torsion_atom_site_label_4
_geom_torsion
_geom_torsion_site_symmetry_1
_geom_torsion_site_symmetry_2
_geom_torsion_site_symmetry_3
_geom_torsion_site_symmetry_4
_geom_torsion_publ_flag
W001 O016 C04H O040 -173.9(13) . . . . ?
W001 O016 C04H C26 3.8(17) . . . . ?
W001 O018 C26 C04H -29.5(15) . . . . ?
W001 O018 C26 C11 -150.3(9) . . . . ?
O014 W001 O015 Nd00 -169.6(12) . . . . ?
O014 W001 O01J W006 42.7(9) . . . . ?
O014 W001 O01M W002 173.9(13) . . . . ?
O014 W003 O01A Nd1 -86.5(7) . . . . ?
O014 W003 O01A Na3 120.0(4) . . . 2_655 ?
O015 W001 O01J W006 136.3(9) . . . . ?
O015 W001 O01M W002 -15.7(8) . . . . ?
O016 W001 O01J W006 -42.6(9) . . . . ?
O016 W001 O01M W002 154.2(8) . . . . ?
O016 C04H C26 O018 14.0(19) . . . . ?
O016 C04H C26 C11 133.5(15) . . . . ?
O017 W002 O03C Nd2 -21.6(13) . . . . ?
O018 W001 O015 Nd00 -83.0(13) . . . . ?
O018 W001 O01J W006 -22.6(18) . . . . ?
O018 W001 O01M W002 79.4(8) . . . . ?
O019 W007 O01O Nd00 65(2) . . . . ?
O019 W007 O01X Na1 54.4(10) . . . 2_655 ?
O01A W003 O014 W001 -164.6(11) . . . . ?
O01B W003 O014 W001 114.3(12) . . . . ?
O01B W003 O01A Nd1 -3.0(7) . . . . ?
O01B W003 O01A Na3 -156.4(5) . . . 2_655 ?
O01B W00F O01S Nd1 8.8(7) . . . . ?
O01B Se1 O01W W006 73.4(6) . . . . ?
O01B Se1 O01W W00A -173.2(5) . . . . ?
O01B Se1 O01W W00H -44.4(7) . . . . ?
O01B Se1 O02J W009 -71.6(6) . . . . ?
O01B Se1 O02J W00B 172.4(6) . . . . ?
O01B Se1 O02J W00J 52.2(7) . . . . ?
O01C W005 O02I Nd00 -70(2) . . . . ?
O01C W00E O02F W00P -2.3(14) . . . . ?
O01D W002 O017 Nd00 64(2) . . . . ?
O01D W002 O03C Nd2 144.2(15) . . . . ?
O01D W008 O027 W007 81.5(6) . . . . ?
O01E Se00 O01I Nd00 -33(2) . . . . ?
O01E Se00 O01R W009 -65.9(7) . . . . ?
O01E Se00 O01R Na7 155.8(5) . . . . ?
O01G W003 O014 W001 -61.2(12) . . . . ?
O01G W003 O01A Nd1 168.2(7) . . . . ?
O01G W003 O01A Na3 14.8(5) . . . 2_655 ?
O01H W00 O01P W00A -14.4(17) . . . . ?
O01H W00 O02E Nd00 66.2(18) . . . . ?
O01H W00C O023 W00M 15.3(11) . . . . ?
O01H W00C O2 Na7 -36.4(7) . . . . ?
O01I Se00 O01E Nd1 -169.7(5) . . . . ?
O01I Se00 O01E Na3 -44.5(5) . . . . ?
O01I Se00 O01R W009 -172.4(6) . . . . ?
O01I Se00 O01R Na7 49.3(5) . . . . ?
O01J W001 O015 Nd00 104.6(12) . . . . ?
O01J W001 O01M W002 -121.6(8) . . . . ?
O01J W006 O01Z W003 -25.7(11) . . . . ?
O01J W006 O23 Na 36.7(5) . . . . ?
O01J W006 O23 Na4 -76.1(8) . . . . ?
O01L W00 O01P W00A -60.5(9) . . . . ?
O01L W00 O02E Nd00 148.5(18) . . . . ?
O01L W00B O022 W009 90.8(7) . . . . ?
O01M W001 O015 Nd00 12.5(13) . . . . ?
O01M W001 O01J W006 -125.8(9) . . . . ?
O01M W002 O017 Nd00 -20(2) . . . . ?
O01M W002 O03C Nd2 -115.8(12) . . . . ?
O01O W007 O01X Na1 -125.6(9) . . . 2_655 ?
O01P W00 O02E Nd00 -130.9(18) . . . . ?
O01P W00A O01Q W00H 6.0(16) . . . . ?
O01P W00A O02Q W00B 18.0(12) . . . . ?
O01Q W00A O02Q W00B -139.6(12) . . . . ?
O01Q W00H O029 W006 -75.3(7) . . . . ?
O01Q W00H O02Z W00F -48.1(17) . . . . ?
O01R W009 O03R Nd1 9.2(19) . . . . ?
O01R W009 O03S W00J -15.5(14) . . . . ?
O01R Se00 O01E Nd1 88.1(5) . . . . ?
O01R Se00 O01E Na3 -146.7(4) . . . . ?
O01R Se00 O01I Nd00 70(2) . . . . ?
O01T W003 O014 W001 85.8(14) . . . . ?
O01T W003 O01A Nd1 68.0(7) . . . . ?
O01T W003 O01A Na3 -85.4(5) . . . 2_655 ?
O01T W00F O01S Nd1 -62.2(8) . . . . ?
O01U W00C O01H W00 -164.3(12) . . . . ?
O01U W00C O023 W00M -66.2(16) . . . . ?
O01U W00C O2 Na7 53.5(6) . . . . ?
O01U W00E O02F W00P 74.8(7) . . . . ?
O01V W008 O01D W002 12.1(13) . . . . ?
O01V W008 O027 W007 -11.1(12) . . . . ?
O01V W00G O026 W002 35.5(12) . . . . ?
O01W W006 O01Z W003 59.2(11) . . . . ?
O01W W00A O01Q W00H 2.4(6) . . . . ?
O01W W00A O02Q W00B -66.4(12) . . . . ?
O01W W00H O029 W006 -4.1(5) . . . . ?
O01W W00H O02Z W00F -57.4(11) . . . . ?
O01W Se1 O01B W003 -79.2(6) . . . . ?
O01W Se1 O01B W00F 55.6(8) . . . . ?
O01W Se1 O02J W009 -173.1(6) . . . . ?
O01W Se1 O02J W00B 70.9(6) . . . . ?
O01W Se1 O02J W00J -49.2(7) . . . . ?
O01X W007 O01O Nd00 -114.7(16) . . . . ?
O01Y W007 O01O Nd00 72.0(16) . . . . ?
O01Y W007 O01X Na1 23(3) . . . 2_655 ?
O01Y W008 O01D W002 -68.5(13) . . . . ?
O01Y W008 O027 W007 -6.6(5) . . . . ?
O01Y W00L O019 W007 -1.7(5) . . . . ?
O01Y Se2 O02S W00D 71.2(6) . . . . ?
O01Y Se2 O02S W00K -171.6(6) . . . . ?
O01Y Se2 O03T W00G -78.5(6) . . . . ?
O01Y Se2 O03T W00I 175.7(5) . . . . ?
O01Y Se2 O03T W00R 48.1(9) . . . . ?
O01Z W003 O014 W001 33.0(11) . . . . ?
O01Z W003 O01A Nd1 -14.9(18) . . . . ?
O01Z W003 O01A Na3 -168.3(11) . . . 2_655 ?
O01Z W006 O23 Na 127.0(5) . . . . ?
O01Z W006 O23 Na4 14.3(9) . . . . ?
O020 W00G O01V W008 -64.2(18) . . . . ?
O020 W00G O026 W002 -168.4(12) . . . . ?
O020 W00I O02H W005 152.1(13) . . . . ?
O020 W00I O034 W00R 74.3(8) . . . . ?
O021 W002 O017 Nd00 41(4) . . . . ?
O021 W002 O03C Nd2 162.2(12) . . . . ?
O021 Se3 O041 Nd2 -104.5(9) . . . 7_656 ?
O021 Se3 O041 Na 37.9(6) . . . . ?
O022 W009 O03R Nd1 -54(3) . . . . ?
O022 W009 O03S W00J -71.6(7) . . . . ?
O022 W00B O01L W00 -173.8(11) . . . . ?
O023 W00C O01H W00 37.5(12) . . . . ?
O023 W00C O2 Na7 -128.5(6) . . . . ?
O023 W00M O02N W00N -10.6(13) . . . . ?
O023 W00M O7 W00 18.3(16) . . . . ?
O024 W006 O01Z W003 53.0(17) . . . . ?
O024 W006 O23 Na -51.8(6) . . . . ?
O024 W006 O23 Na4 -164.6(8) . . . . ?
O024 W00A O01Q W00H -69.7(7) . . . . ?
O024 W00A O02Q W00B -55.5(19) . . . . ?
O025 W008 O01D W002 115.7(13) . . . . ?
O025 W008 O027 W007 -173.9(6) . . . . ?
O026 W002 O017 Nd00 145(2) . . . . ?
O026 W002 O03C Nd2 77.8(12) . . . . ?
O026 W00G O01V W008 15.2(12) . . . . ?
O027 W007 O01O Nd00 144.0(16) . . . . ?
O027 W007 O01X Na1 -27.1(10) . . . 2_655 ?
O027 W008 O01D W002 -140.0(13) . . . . ?
O029 W006 O01Z W003 132.2(11) . . . . ?
O029 W006 O23 Na -139.7(5) . . . . ?
O029 W006 O23 Na4 107.5(8) . . . . ?
O029 W00H O02Z W00F -129.1(11) . . . . ?
O02A W005 O02I Nd00 -153(2) . . . . ?
O02B W00L O019 W007 -9.5(15) . . . . ?
O02B W00R O03D W00G -82.0(7) . . . . ?
O02B W00R O047 W00S 22.7(14) . . . . ?
O W00C O01H W00 124.4(12) . . . . ?
O W00C O023 W00M -67.6(10) . . . . ?
O W00C O2 Na7 90(2) . . . . ?
O W00E O02F W00P 3.7(6) . . . . ?
O W00P O032 W00T 55.7(12) . . . . ?
O W00P O03N W00U -53.4(12) . . . . ?
O Se01 O033 W00O -74.9(6) . . . . ?
O Se01 O033 W00Q 170.9(5) . . . . ?
O Se01 O033 W00U 52.0(8) . . . . ?
O Se01 O03B W00M 74.4(6) . . . . ?
O Se01 O03B W00N -173.4(6) . . . . ?
O Se01 O03B W00T -48.4(8) . . . . ?
O02E W00 O01P W00A -147.9(9) . . . . ?
O02F W00P O032 W00T 58(2) . . . . ?
O02F W00P O03N W00U -124.4(13) . . . . ?
O02H W005 O02I Nd00 128(2) . . . . ?
O02H W00I O034 W00R -2.2(16) . . . . ?
O02J W009 O03R Nd1 -71.0(19) . . . . ?
O02J W009 O03S W00J -0.6(6) . . . . ?
O02J W00B O01L W00 -103.5(11) . . . . ?
O02J W00B O022 W009 2.9(5) . . . . ?
O02J W00J O02U W00B 0.5(6) . . . . ?
O02J Se1 O01B W003 -179.3(6) . . . . ?
O02J Se1 O01B W00F -44.4(8) . . . . ?
O02J Se1 O01W W006 176.2(5) . . . . ?
O02J Se1 O01W W00A -70.4(6) . . . . ?
O02J Se1 O01W W00H 58.5(7) . . . . ?
O02K W005 O02I Nd00 30(2) . . . . ?
O02N W00M O7 W00 -132.0(16) . . . . ?
O02N W00N O02T Nd2 152.7(17) . . . . ?
O02O W00K O02A W005 11(2) . . . . ?
O02O W00S O02W W00L -27(3) . . . . ?
O02O W00S O03A W00D -68.9(7) . . . . ?
O02P W00M O02N W00N -77.0(7) . . . . ?
O02P W00M O7 W00 -40(2) . . . . ?
O02P W00T O035 W00N 70.6(9) . . . . ?
O02Q W00A O01Q W00H 86.7(7) . . . . ?
O02Q W00B O01L W00 -22.5(11) . . . . ?
O02Q W00B O022 W009 -3.0(13) . . . . ?
O02R W00E O02F W00P 173.8(7) . . . . ?
O02S W00D O01F Nd00 -63.6(17) . . . . ?
O02S W00K O02A W005 41.9(12) . . . . ?
O02S Se2 O01Y W007 -74.2(6) . . . . ?
O02S Se2 O01Y W008 175.5(5) . . . . ?
O02S Se2 O01Y W00L 49.9(8) . . . . ?
O02S Se2 O03T W00G 179.2(5) . . . . ?
O02S Se2 O03T W00I 73.4(6) . . . . ?
O02S Se2 O03T W00R -54.2(9) . . . . ?
O02U W00B O01L W00 -79.0(16) . . . . ?
O02U W00B O022 W009 -67.3(7) . . . . ?
O02V W009 O03R Nd1 112.4(19) . . . . ?
O02V W009 O03S W00J -165.7(6) . . . . ?
O02W W00L O019 W007 -84.4(7) . . . . ?
O02W W00S O02O W00K -30.4(16) . . . . ?
O02W W00S O03A W00D 86.5(7) . . . . ?
O02X W00I O02H W005 54.2(13) . . . . ?
O02X W00I O034 W00R 172.6(7) . . . . ?
O02Z W00F O01S Nd1 18(2) . . . . ?
O02Z W00H O029 W006 79.7(7) . . . . ?
O030 W00F O01S Nd1 92.7(7) . . . . ?
O030 W00J O02U W00B 4.6(15) . . . . ?
O031 W00Q O043 Na5 -148(3) . . . 7_656 ?
O032 W00P O03N W00U 31.6(13) . . . . ?
O032 W00T O02P W00M 90.9(7) . . . . ?
O032 W00T O035 W00N -13.6(19) . . . . ?
O033 W00O O02D W005 51.1(14) . . . . ?
O033 W00Q O031 Nd2 -74.9(18) . . . . ?
O033 W00Q O043 Na5 72(4) . . . 7_656 ?
O033 W00U O03P W00O -5.6(6) . . . . ?
O033 W00U O03V W00T -53.0(17) . . . . ?
O033 W00U O8 W00Q 1.0(7) . . . . ?
O033 Se01 O W00C -179.1(5) . . . . ?
O033 Se01 O W00E 73.3(6) . . . . ?
O033 Se01 O W00P -51.4(9) . . . . ?
O033 Se01 O03B W00M 172.9(5) . . . . ?
O033 Se01 O03B W00N -74.9(7) . . . . ?
O033 Se01 O03B W00T 50.1(8) . . . . ?
O034 W00I O02H W005 -131.2(13) . . . . ?
O034 W00R O02B W00L 51(2) . . . . ?
O034 W00R O03D W00G 75.1(7) . . . . ?
O034 W00R O047 W00S -134.1(14) . . . . ?
O035 W00N O02T Nd2 74(2) . . . . ?
O035 W00T O02P W00M -64.4(8) . . . . ?
O036 W00H O029 W006 -12.6(15) . . . . ?
O036 W00H O02Z W00F 26.9(11) . . . . ?
O036 W00J O02U W00B 88.8(7) . . . . ?
O039 W008 O01D W002 -49(2) . . . . ?
O039 W008 O027 W007 -79.2(6) . . . . ?
O039 W00L O019 W007 69.8(7) . . . . ?
O03A W00D O01F Nd00 -57(3) . . . . ?
O03A W00S O02O W00K 62.1(8) . . . . ?
O03A W00S O02W W00L -119.7(18) . . . . ?
O03B W00M O02N W00N -5.1(5) . . . . ?
O03B W00M O7 W00 -62.3(16) . . . . ?
O03B W00N O02T Nd2 80.3(17) . . . . ?
O03B W00T O02P W00M 5.8(6) . . . . ?
O03B W00T O035 W00N -2.3(7) . . . . ?
O03B Se01 O W00C -75.9(6) . . . . ?
O03B Se01 O W00E 176.6(6) . . . . ?
O03B Se01 O W00P 51.8(9) . . . . ?
O03B Se01 O033 W00O -173.8(5) . . . . ?
O03B Se01 O033 W00Q 72.0(6) . . . . ?
O03B Se01 O033 W00U -47.0(8) . . . . ?
O03C W002 O017 Nd00 -119(2) . . . . ?
O03D W00G O01V W008 -138.8(12) . . . . ?
O03D W00G O026 W002 114.1(13) . . . . ?
O03D W00R O02B W00L 125.8(13) . . . . ?
O03D W00R O047 W00S -71(2) . . . . ?
O03E W00D O01F Nd00 -135.3(17) . . . . ?
O03E W00K O02A W005 111.2(12) . . . . ?
O03G W00C O01H W00 122.7(13) . . . . ?
O03G W00C O023 W00M -139.3(11) . . . . ?
O03G W00C O2 Na7 140.6(6) . . . . ?
O03G W00P O032 W00T 126.5(12) . . . . ?
O03G W00P O03N W00U -55(2) . . . . ?
O03H W00O O02D W005 120.3(14) . . . . ?
O03H W00Q O031 Nd2 -145.6(18) . . . . ?
O03H W00Q O043 Na5 115(3) . . . 7_656 ?
O03I W00D O01F Nd00 125.7(17) . . . . ?
O03J W00E O02F W00P -83.9(7) . . . . ?
O03J W00O O02D W005 -29.1(14) . . . . ?
O03K W00M O02N W00N -171.6(7) . . . . ?
O03K W00M O7 W00 122.6(16) . . . . ?
O03L W00A O01Q W00H -169.3(7) . . . . ?
O03L W00A O02Q W00B 119.7(12) . . . . ?
O03M W00I O02H W005 -47.5(13) . . . . ?
O03M W00I O034 W00R -85.0(8) . . . . ?
O03M W00K O02A W005 -37.7(12) . . . . ?
O03N W00P O032 W00T -30.1(12) . . . . ?
O03N W00U O03P W00O -90.9(8) . . . . ?
O03N W00U O03V W00T 32.2(17) . . . . ?
O03N W00U O8 W00Q 12(2) . . . . ?
O03P W00O O02D W005 33(2) . . . . ?
O03P W00U O03V W00T -36(2) . . . . ?
O03P W00U O8 W00Q -69.3(9) . . . . ?
O03Q W00G O01V W008 117.9(12) . . . . ?
O03Q W00G O026 W002 -67.9(12) . . . . ?
O03R W009 O03S W00J 89.6(7) . . . . ?
O03S W009 O03R Nd1 -144.4(19) . . . . ?
O03S W00J O02U W00B -70.1(7) . . . . ?
O03T W00G O01V W008 -68.7(12) . . . . ?
O03T W00G O026 W002 120.1(12) . . . . ?
O03T W00I O02H W005 -136.0(13) . . . . ?
O03T W00I O034 W00R 2.8(6) . . . . ?
O03T W00R O02B W00L 54.8(12) . . . . ?
O03T W00R O03D W00G 3.0(6) . . . . ?
O03T W00R O047 W00S -63.1(14) . . . . ?
O03T Se2 O01Y W007 -173.0(6) . . . . ?
O03T Se2 O01Y W008 76.8(6) . . . . ?
O03T Se2 O01Y W00L -48.9(8) . . . . ?
O03T Se2 O02S W00D 169.1(6) . . . . ?
O03T Se2 O02S W00K -73.7(7) . . . . ?
O03U W00N O02T Nd2 -106.1(17) . . . . ?
O03V W00T O02P W00M 27.2(16) . . . . ?
O03V W00T O035 W00N -85.1(9) . . . . ?
O03V W00U O03P W00O -24.1(16) . . . . ?
O03V W00U O8 W00Q 85.3(9) . . . . ?
O03W W00J O02U W00B -168.9(7) . . . . ?
O03X W00B O01L W00 81.7(12) . . . . ?
O03X W00B O022 W009 -162.6(7) . . . . ?
O03Y W00F O01S Nd1 -163.7(7) . . . . ?
O040 C04H C26 O018 -168.1(14) . . . . ?
O040 C04H C26 C11 -49(2) . . . . ?
O041 Se3 O021 W002 -120.2(7) . . . . ?
O041 Se3 O021 Na 43.7(8) . . . 7_656 ?
O043 W00Q O031 Nd2 113.9(18) . . . . ?
O044 W00P O032 W00T -134.2(12) . . . . ?
O044 W00P O03N W00U 134.4(13) . . . . ?
Na4 O040 C04H O016 1.8(18) . . . . ?
Na4 O040 C04H C26 -176.0(12) . . . . ?
O047 W00R O02B W00L -28.2(13) . . . . ?
O047 W00R O03D W00G 10.9(16) . . . . ?
O047 W00S O02O W00K -92.3(8) . . . . ?
O047 W00S O02W W00L 35.7(18) . . . . ?
O047 W00S O03A W00D 14.2(16) . . . . ?
O049 W00N O02T Nd2 -4.5(17) . . . . ?
O049 W00Q O031 Nd2 10.5(18) . . . . ?
O049 W00Q O043 Na5 -53(3) . . . 7_656 ?
O04A W00R O02B W00L -132.9(13) . . . . ?
O04A W00R O03D W00G 174.3(8) . . . . ?
O04A W00R O047 W00S 126.2(14) . . . . ?
O04C W00H O029 W006 -175.3(7) . . . . ?
O04C W00H O02Z W00F 128.0(11) . . . . ?
O04E W00O O02D W005 -134.4(14) . . . . ?
O04I W00U O03P W00O 168.4(8) . . . . ?
O04I W00U O03V W00T 132.0(17) . . . . ?
O04I W00U O8 W00Q -172.7(8) . . . . ?
O04J W00T O02P W00M -167.7(8) . . . . ?
O04J W00T O035 W00N 171.9(9) . . . . ?
O21 W00 O01P W00A 109.8(10) . . . . ?
O21 W00 O02E Nd00 -33.6(19) . . . . ?
O45 Se3 O021 W002 136.6(8) . . . . ?
O45 Se3 O021 Na -59.5(9) . . . 7_656 ?
O45 Se3 O041 Nd2 -2.3(11) . . . 7_656 ?
O45 Se3 O041 Na 140.0(7) . . . . ?
O23 W006 O01Z W003 -124.2(11) . . . . ?
O36 W00S O02O W00K 165.5(8) . . . . ?
O36 W00S O02W W00L 137.2(18) . . . . ?
O36 W00S O03A W00D -171.0(7) . . . . ?
O37 W00L O019 W007 172.5(7) . . . . ?
O7 W00 O01P W00A 24.5(9) . . . . ?
O7 W00M O02N W00N 82.1(7) . . . . ?
C15 C11 C26 O018 -70.1(17) . . . . ?
C15 C11 C26 C04H 172.8(13) . . . . ?
C26 C11 C15 O3 -7(2) . . . . ?
C26 C11 C15 O4 176.8(13) . . . . ?
Na1 O040 C04H O016 100.1(16) . . . . ?
Na1 O040 C04H C26 -77.6(16) . . . . ?
Na1 O3 C15 O4 -7(2) 2_655 . . . ?
Na1 O3 C15 C11 176.8(11) 2_655 . . . ?
O1 W007 O01O Nd00 -11.4(16) . . . . ?
O1 W007 O01X Na1 138.6(9) . . . 2_655 ?
O1 W00D O01F Nd00 21.6(17) . . . . ?
O2 W00C O01H W00 -64.2(13) . . . . ?
O2 W00C O023 W00M 119.0(11) . . . . ?
Na3 O018 C26 C04H -143.4(10) . . . . ?
Na3 O018 C26 C11 95.8(12) . . . . ?
Na3 O3 C15 O4 -142.9(12) . . . . ?
Na3 O3 C15 C11 41(2) . . . . ?
Na2 Se00 O01E Nd1 -96.4(5) 2_655 . . . ?
Na2 Se00 O01E Na3 28.8(4) 2_655 . . . ?
Na2 Se00 O01I Nd00 -121(2) 2_655 . . . ?
Na2 Se00 O01R W009 133.7(13) 2_655 . . . ?
Na2 Se00 O01R Na7 -4.6(18) 2_655 . . . ?
O5 W00K O02A W005 -143.3(12) . . . . ?
O8 W00Q O031 Nd2 -68(2) . . . . ?
O8 W00Q O043 Na5 33(3) . . . 7_656 ?
O8 W00U O03P W00O 65.3(8) . . . . ?
O8 W00U O03V W00T -124.6(17) . . . . ?
Na5 O4 C15 O3 13.5(19) 2_655 . . . ?
Na5 O4 C15 C11 -170.0(11) 2_655 . . . ?
